data_1564594
loop_
_publ_author_name
'Li, Nan'
'Wei, Genlong'
'Cheng, Mengyuan'
'Pang, Xiaoshuai'
'Wang, Ke'
'Wang, Guan'
'Zhang, Dongdi'

_publ_section_title
;
 Copper(II)--ethylenediamine linked Nb24 dimer with one dimensional chain
 architecture
;
_journal_name_full 'Inorganica Chimica Acta'
_journal_page_first 119646
_journal_paper_doi 10.1016/j.ica.2020.119646
_journal_volume 508
_journal_year 2020
_chemical_formula_moiety '2(C4 Cu N4 Nb24 O72), 2(C4 Cu N4 O), 4(C4 Cu N4), 74(O), 6(C2 N2)'
_chemical_formula_sum 'C44 Cu8 N44 Nb48 O220'
_chemical_formula_weight 9632.88
_space_group_crystal_system triclinic
_space_group_IT_number 2
_space_group_name_Hall '-P 1'
_space_group_name_H-M_alt 'P -1'
_atom_sites_solution_hydrogens .
_atom_sites_solution_primary iterative
_cell_angle_alpha 94.957(7)
_cell_angle_beta 102.512(8)
_cell_angle_gamma 110.026(7)
_cell_formula_units_Z 1
_cell_length_a 16.945(10)
_cell_length_b 17.795(11)
_cell_length_c 26.030(15)
_cell_measurement_reflns_used 9104
_cell_measurement_temperature 296(2)
_cell_measurement_theta_max 28.62
_cell_measurement_theta_min 2.35
_cell_volume 7088(7)
_computing_cell_refinement si2w18co4
_computing_data_collection 'Bruker APEX2'
_computing_data_reduction si2w18co4
_computing_molecular_graphics 'Olex2 (Dolomanov et al., 2009)'
_computing_publication_material 'Olex2 (Dolomanov et al., 2009)'
_computing_structure_refinement 'ShelXL (Sheldrick, 2008)'
_computing_structure_solution 'ShelXS-1997 (Sheldrick, 2008)'
_diffrn_ambient_temperature 296.15
_diffrn_measured_fraction_theta_full 0.988
_diffrn_measured_fraction_theta_max 0.982
_diffrn_measurement_device_type 'Bruker APEX-II CCD'
_diffrn_measurement_method '\f and \w scans'
_diffrn_radiation_type MoK\a
_diffrn_radiation_wavelength 0.71073
_diffrn_reflns_av_R_equivalents 0.0221
_diffrn_reflns_av_unetI/netI 0.0419
_diffrn_reflns_Laue_measured_fraction_full 0.988
_diffrn_reflns_Laue_measured_fraction_max 0.982
_diffrn_reflns_limit_h_max 10
_diffrn_reflns_limit_h_min -21
_diffrn_reflns_limit_k_max 22
_diffrn_reflns_limit_k_min -20
_diffrn_reflns_limit_l_max 32
_diffrn_reflns_limit_l_min -32
_diffrn_reflns_number 41387
_diffrn_reflns_point_group_measured_fraction_full 0.988
_diffrn_reflns_point_group_measured_fraction_max 0.982
_diffrn_reflns_theta_full 25.242
_diffrn_reflns_theta_max 26.372
_diffrn_reflns_theta_min 0.814
_diffrn_standards_number 0
_exptl_absorpt_coefficient_mu 2.554
_exptl_absorpt_correction_T_max 0.7457
_exptl_absorpt_correction_T_min 0.4742
_exptl_absorpt_correction_type multi-scan
_exptl_absorpt_process_details
;
SADABS-2016/2 (Bruker,2016/2) was used for absorption correction.
wR2(int) was 0.1111 before and 0.0365 after correction.
The Ratio of minimum to maximum transmission is 0.6359.
The \l/2 correction factor is Not present.
;
_exptl_crystal_colour purple
_exptl_crystal_density_diffrn 2.257
_exptl_crystal_description block
_exptl_crystal_F_000 4532
_exptl_crystal_size_max 0.4
_exptl_crystal_size_mid 0.38
_exptl_crystal_size_min 0.36
_exptl_transmission_factor_max 0.7457
_exptl_transmission_factor_min 0.4742
_refine_diff_density_max 2.823
_refine_diff_density_min -1.115
_refine_diff_density_rms 0.233
_refine_ls_extinction_method none
_refine_ls_goodness_of_fit_ref 1.041
_refine_ls_hydrogen_treatment undef
_refine_ls_matrix_type full
_refine_ls_number_parameters 1651
_refine_ls_number_reflns 28490
_refine_ls_number_restraints 2338
_refine_ls_restrained_S_all 1.007
_refine_ls_R_factor_all 0.0494
_refine_ls_R_factor_gt 0.0402
_refine_ls_shift/su_max 0.002
_refine_ls_shift/su_mean 0.000
_refine_ls_structure_factor_coef Fsqd
_refine_ls_weighting_details 'w=1/[\s^2^(Fo^2^)+(0.0769P)^2^+38.8082P] where P=(Fo^2^+2Fc^2^)/3'
_refine_ls_weighting_scheme calc
_refine_ls_wR_factor_gt 0.1278
_refine_ls_wR_factor_ref 0.1353
_reflns_Friedel_coverage 0.000
_reflns_Friedel_fraction_full .
_reflns_Friedel_fraction_max .
_reflns_number_gt 23965
_reflns_number_total 28490
_reflns_threshold_expression 'I > 2\s(I)'
_cod_data_source_file ICA-2020-508-119646.cif
_cod_data_source_block P-1_a
_cod_database_code 1564594
_shelx_space_group_comment
;
The symmetry employed for this shelxl refinement is uniquely defined 
by the following loop, which should always be used as a source of 
symmetry information in preference to the above space-group names. 
They are only intended as comments. 
;
_shelx_estimated_absorpt_t_max 0.460
_shelx_estimated_absorpt_t_min 0.428
_olex2_refinement_description
;
1. Uiso/Uaniso restraints and constraints
Uanis(C1) \\sim Ueq, Uanis(C20) \\sim Ueq, Uanis(O67) \\sim Ueq, Uanis(O76)
\\sim Ueq, Uanis(O77) \\sim Ueq, Uanis(O93) \\sim Ueq, Uanis(O94) \\sim Ueq,
Uanis(O95) \\sim Ueq, Uanis(O101) \\sim Ueq, Uanis(C1) \\sim Ueq: with sigma of
0.01 and sigma for terminal atoms of 0.02
Uanis(O88) \\sim Ueq: with sigma of 0.006 and sigma for terminal atoms of 0.012
2. Rigid body (RIGU) restrains
 All non-hydrogen atoms
 with sigma for 1-2 distances of 0.004 and sigma for 1-3 distances of 0.004
3. Others
 Fixed Sof: O91(0.5) O102(0.5)
;

loop_
_space_group_symop_operation_xyz
'x, y, z'
'-x, -y, -z'

loop_
_atom_site_label
_atom_site_type_symbol
_atom_site_fract_x
_atom_site_fract_y
_atom_site_fract_z
_atom_site_U_iso_or_equiv
_atom_site_adp_type
_atom_site_occupancy
_atom_site_site_symmetry_order
_atom_site_calc_flag
_atom_site_refinement_flags_posn
_atom_site_refinement_flags_adp
_atom_site_refinement_flags_occupancy
_atom_site_disorder_assembly
_atom_site_disorder_group
Nb1 Nb 0.40860(3) 0.54967(3) 0.65149(2) 0.01306(11) Uani 1 1 d . U . . .
Nb2 Nb 0.20654(3) 0.21547(3) 0.68540(2) 0.01475(11) Uani 1 1 d . U . . .
Nb3 Nb 0.03250(4) 0.23643(3) 0.94764(2) 0.01979(12) Uani 1 1 d . U . . .
Nb4 Nb 0.15669(3) 0.35511(3) 0.88297(2) 0.01349(11) Uani 1 1 d . U . . .
Nb5 Nb 0.16258(4) 0.16626(3) 0.89804(2) 0.01864(12) Uani 1 1 d . U . . .
Nb6 Nb -0.05395(4) 0.27210(3) 0.82881(2) 0.01844(12) Uani 1 1 d . U . . .
Nb7 Nb -0.04945(4) 0.08822(3) 0.84183(2) 0.02012(12) Uani 1 1 d . U . . .
Nb8 Nb 0.07327(3) 0.20617(3) 0.77641(2) 0.01340(11) Uani 1 1 d . U . . .
Nb9 Nb 0.28367(3) 0.28156(3) 0.83350(2) 0.01400(11) Uani 1 1 d . U . . .
Nb10 Nb 0.35697(3) 0.50625(3) 0.87140(2) 0.01472(11) Uani 1 1 d . U . . .
Nb11 Nb 0.27380(4) 0.80717(3) 0.76607(2) 0.01923(12) Uani 1 1 d . U . . .
Nb12 Nb 0.35913(3) 0.69802(3) 0.83795(2) 0.01383(11) Uani 1 1 d . U . . .
Nb13 Nb 0.42880(4) 0.89598(3) 0.87845(2) 0.02479(13) Uani 1 1 d . U . . .
Nb14 Nb 0.56401(4) 0.82425(3) 0.83559(2) 0.02094(12) Uani 1 1 d . U . . .
Nb15 Nb 0.47009(4) 0.92672(3) 0.76013(2) 0.02325(13) Uani 1 1 d . U . . .
Nb16 Nb 0.49932(3) 0.63212(3) 0.79624(2) 0.01397(11) Uani 1 1 d . U . . .
Nb17 Nb 0.39912(3) 0.73016(3) 0.72083(2) 0.01366(11) Uani 1 1 d . U . . .
Nb18 Nb 0.34347(3) 0.32815(3) 0.60357(2) 0.01317(11) Uani 1 1 d . U . . .
Nb19 Nb 0.24121(3) 0.42963(3) 0.53574(2) 0.01156(10) Uani 1 1 d . U . . .
Nb20 Nb 0.13206(3) 0.23882(3) 0.54906(2) 0.01149(10) Uani 1 1 d . U . . .
Nb21 Nb 0.03338(3) 0.33796(3) 0.47712(2) 0.01560(11) Uani 1 1 d . U . . .
Nb22 Nb 0.28276(3) 0.27104(3) 0.47663(2) 0.01513(11) Uani 1 1 d . U . . .
Nb23 Nb 0.17960(3) 0.37397(3) 0.40556(2) 0.01595(11) Uani 1 1 d . U . . .
Nb24 Nb 0.07193(3) 0.18480(3) 0.41947(2) 0.01558(11) Uani 1 1 d . U . . .
Cu1 Cu 0.68581(6) 0.83395(5) 0.66738(4) 0.02910(19) Uani 1 1 d . U . . .
Cu2 Cu 0.000000 0.500000 1.000000 0.0384(3) Uani 1 2 d S TU P . .
Cu3 Cu 0.000000 0.000000 0.500000 0.0374(3) Uani 1 2 d S TU P . .
Cu4 Cu -0.17567(5) 0.32400(5) 0.38738(3) 0.02419(17) Uani 1 1 d . U . . .
Cu5 Cu 0.52868(6) 0.65032(6) 1.00241(4) 0.0371(2) Uani 1 1 d . U . . .
O1 O 0.0136(3) 0.2490(3) 1.01056(18) 0.0297(11) Uani 1 1 d . U . . .
O2 O -0.0493(3) 0.2780(3) 0.90412(17) 0.0221(9) Uani 1 1 d . U . . .
O3 O -0.0466(3) 0.1263(3) 0.91418(18) 0.0234(9) Uani 1 1 d . U . . .
O4 O 0.1269(3) 0.1942(3) 0.95915(17) 0.0236(9) Uani 1 1 d . U . . .
O5 O 0.1273(3) 0.3428(3) 0.94813(17) 0.0217(9) Uani 1 1 d . U . . .
O6 O 0.2408(3) 0.1266(3) 0.9231(2) 0.0361(12) Uani 1 1 d . U . . .
O7 O 0.2356(3) 0.2879(2) 0.90078(16) 0.0166(8) Uani 1 1 d . U . . .
O8 O 0.2447(3) 0.4542(3) 0.89560(17) 0.0204(9) Uani 1 1 d . U . . .
O9 O 0.0556(3) 0.3736(3) 0.85039(17) 0.0196(9) Uani 1 1 d . U . . .
O10 O 0.0597(3) 0.2246(2) 0.86034(16) 0.0165(8) Uani 1 1 d . U . . .
O11 O 0.0600(3) 0.0703(3) 0.87037(18) 0.0240(9) Uani 1 1 d . U . . .
O12 O -0.1171(3) 0.1550(3) 0.81650(18) 0.0227(9) Uani 1 1 d . U . . .
O13 O -0.1332(3) 0.3124(3) 0.8044(2) 0.0305(11) Uani 1 1 d . U . . .
O14 O -0.0068(3) 0.1026(2) 0.77564(17) 0.0208(9) Uani 1 1 d . U . . .
O15 O -0.0116(3) 0.2532(3) 0.76425(16) 0.0195(9) Uani 1 1 d . U . . .
O16 O 0.1739(3) 0.1747(2) 0.82027(16) 0.0168(8) Uani 1 1 d . U . . .
O17 O 0.1660(3) 0.3163(2) 0.80957(16) 0.0156(8) Uani 1 1 d . U . . .
O18 O 0.3650(3) 0.2453(3) 0.8596(2) 0.0292(10) Uani 1 1 d . U . . .
O19 O 0.3493(3) 0.3960(2) 0.85146(17) 0.0193(9) Uani 1 1 d . U . . .
O20 O 0.0983(3) 0.1955(3) 0.71189(16) 0.0199(9) Uani 1 1 d . U . . .
O21 O 0.2754(3) 0.2664(3) 0.75870(16) 0.0195(9) Uani 1 1 d . U . . .
O22 O 0.2107(3) 0.1206(3) 0.68360(19) 0.0285(10) Uani 1 1 d . U . . .
O23 O 0.1274(3) 0.1948(2) 0.61026(16) 0.0173(8) Uani 1 1 d . U . . .
O24 O 0.3031(3) 0.2723(3) 0.65821(16) 0.0191(9) Uani 1 1 d . U . . .
O25 O 0.2462(3) 0.4669(3) 0.78884(17) 0.0231(9) Uani 1 1 d . U . . .
O26 O 0.4294(3) 0.5353(3) 0.93475(18) 0.0248(10) Uani 1 1 d . U . . .
O27 O 0.3263(3) 0.6061(3) 0.86860(17) 0.0202(9) Uani 1 1 d . U . . .
O28 O 0.4341(3) 0.5437(3) 0.82708(17) 0.0205(9) Uani 1 1 d . U . . .
O29 O 0.2558(3) 0.7092(3) 0.80287(17) 0.0206(9) Uani 1 1 d . U . . .
O30 O 0.4915(3) 0.7155(3) 0.85466(16) 0.0188(8) Uani 1 1 d . U . . .
O31 O 0.3863(3) 0.7830(3) 0.89480(18) 0.0237(9) Uani 1 1 d . U . . .
O32 O 0.3101(3) 0.8726(3) 0.83639(19) 0.0252(10) Uani 1 1 d . U . . .
O33 O 0.4376(4) 0.9583(3) 0.9365(2) 0.0416(13) Uani 1 1 d . U . . .
O34 O 0.5436(3) 0.8839(3) 0.89267(18) 0.0269(10) Uani 1 1 d . U . . .
O35 O 0.4712(3) 0.9717(3) 0.8317(2) 0.0290(10) Uani 1 1 d . U . . .
O36 O 0.6699(3) 0.8306(3) 0.8608(2) 0.0365(12) Uani 1 1 d . U . . .
O37 O 0.5784(3) 0.9099(3) 0.79436(19) 0.0257(10) Uani 1 1 d . U . . .
O38 O 0.5083(4) 1.0127(3) 0.7312(2) 0.0409(13) Uani 1 1 d . U . . .
O39 O 0.4525(3) 0.8335(3) 0.70438(17) 0.0212(9) Uani 1 1 d . U . . .
O40 O 0.5229(3) 0.7389(2) 0.76613(17) 0.0175(8) Uani 1 1 d . U . . .
O41 O 0.3434(3) 0.8982(3) 0.73914(19) 0.0255(10) Uani 1 1 d . U . . .
O42 O 0.4148(3) 0.8055(2) 0.79870(17) 0.0188(8) Uani 1 1 d . U . . .
O43 O 0.2882(3) 0.7347(3) 0.70772(17) 0.0190(9) Uani 1 1 d . U . . .
O44 O 0.4727(3) 0.5725(3) 0.72556(16) 0.0183(8) Uani 1 1 d . U . . .
O45 O 0.3919(3) 0.6573(2) 0.66425(16) 0.0183(8) Uani 1 1 d . U . . .
O46 O 0.2906(3) 0.5146(3) 0.69144(17) 0.0221(9) Uani 1 1 d . U . . .
O47 O 0.4933(3) 0.5871(3) 0.62108(18) 0.0234(9) Uani 1 1 d . U . . .
O48 O 0.3103(3) 0.5213(2) 0.58486(16) 0.0178(8) Uani 1 1 d . U . . .
O49 O 0.3927(3) 0.4368(3) 0.64634(16) 0.0189(8) Uani 1 1 d . U . . .
O50 O 0.4366(3) 0.3057(3) 0.60613(19) 0.0281(10) Uani 1 1 d . U . . .
O51 O 0.3344(3) 0.3773(2) 0.53450(16) 0.0152(8) Uani 1 1 d . U . . .
O52 O 0.2522(3) 0.4607(2) 0.46972(16) 0.0181(8) Uani 1 1 d . U . . .
O53 O 0.3754(3) 0.2484(3) 0.47695(19) 0.0272(10) Uani 1 1 d . U . . .
O54 O 0.2803(3) 0.3372(3) 0.42286(17) 0.0205(9) Uani 1 1 d . U . . .
O55 O 0.1968(3) 0.4250(3) 0.35216(18) 0.0297(11) Uani 1 1 d . U . . .
O56 O 0.1088(3) 0.2609(3) 0.37197(16) 0.0191(9) Uani 1 1 d . U . . .
O57 O 0.1901(3) 0.1781(3) 0.43379(17) 0.0193(9) Uani 1 1 d . U . . .
O58 O 0.0785(3) 0.3885(3) 0.42005(16) 0.0190(8) Uani 1 1 d . U . . .
O59 O 0.1614(2) 0.3067(2) 0.48272(15) 0.0140(8) Uani 1 1 d . U . . .
O60 O 0.2533(3) 0.2339(2) 0.54572(15) 0.0142(8) Uani 1 1 d . U . . .
O61 O 0.1302(3) 0.4332(2) 0.52687(16) 0.0165(8) Uani 1 1 d . U . . .
O62 O 0.0740(3) 0.1510(2) 0.49213(16) 0.0172(8) Uani 1 1 d . U . . .
O63 O -0.0112(3) 0.2323(3) 0.43063(16) 0.0186(8) Uani 1 1 d . U . . .
O64 O -0.0605(3) 0.3597(3) 0.47370(19) 0.0263(10) Uani 1 1 d . U . . .
O65 O 0.0073(3) 0.0930(3) 0.37543(18) 0.0254(10) Uani 1 1 d . U . . .
O66 O -0.1967(7) 0.2727(9) 0.9343(5) 0.124(4) Uani 1 1 d . U . . .
O67 O -0.2936(7) 0.0921(8) 0.8015(7) 0.162(5) Uani 1 1 d . U . . .
O68 O -0.1774(5) 0.1004(5) 0.6948(3) 0.077(2) Uani 1 1 d . U . . .
O69 O -0.2478(8) 0.2586(9) 0.5694(6) 0.142(5) Uani 1 1 d . U . . .
O70 O -0.0652(5) 0.1337(5) 0.6304(3) 0.072(2) Uani 1 1 d . U . . .
O71 O -0.1280(8) 0.4456(6) 0.6394(4) 0.102(3) Uani 1 1 d . U . . .
O72 O -0.0789(5) 0.2708(7) 0.5937(3) 0.093(3) Uani 1 1 d . U . . .
O73 O -0.1355(4) 0.4276(4) 0.5344(3) 0.0483(15) Uani 1 1 d . U . . .
O74 O 0.0958(5) 0.6333(5) 0.8190(4) 0.074(2) Uani 1 1 d . U . . .
O75 O 0.2215(6) 0.5997(5) 0.9475(3) 0.080(3) Uani 1 1 d . U . . .
O76 O 0.3845(12) 1.0457(13) 0.9999(7) 0.212(8) Uani 1 1 d . U . . .
O77 O 0.4190(7) 1.1580(8) 0.9370(5) 0.135(5) Uani 1 1 d . U . . .
O78 O 0.5241(9) 1.1267(6) 0.8770(5) 0.137(5) Uani 1 1 d . U . . .
O79 O 0.8363(5) 0.8584(5) 0.8749(4) 0.073(2) Uani 1 1 d . U . . .
O80 O 0.9049(5) 0.7412(4) 0.8844(3) 0.0605(18) Uani 1 1 d . U . . .
O81 O 0.7127(4) 0.9239(4) 0.7474(2) 0.0474(15) Uani 1 1 d . U . . .
O82 O 0.6056(4) 0.3931(4) 0.6157(3) 0.0550(16) Uani 1 1 d . U . . .
O83 O 0.5785(4) 0.5196(4) 0.5672(2) 0.0451(14) Uani 1 1 d . U . . .
O84 O 0.5243(5) 0.4746(5) 0.5133(3) 0.0655(19) Uani 1 1 d . U . . .
O85 O 0.6695(4) 0.3659(4) 0.5314(3) 0.0554(17) Uani 1 1 d . U . . .
O86 O 0.5249(4) 0.2988(3) 0.4463(2) 0.0388(12) Uani 1 1 d . U . . .
O87 O 0.0078(4) 0.2270(4) 0.2684(2) 0.0524(16) Uani 1 1 d . U . . .
O88 O 0.0541(6) 0.0439(5) 0.2876(4) 0.091(3) Uani 1 1 d . U . . .
O89 O -0.1528(4) 0.0723(4) 0.3143(3) 0.0586(18) Uani 1 1 d . U . . .
O90 O 0.0560(5) 0.3323(5) 0.2010(3) 0.071(2) Uani 1 1 d . U . . .
O91 O 0.7356(7) 0.3289(7) 0.8438(5) 0.044(3) Uani 0.5 1 d . U . A 1
O92 O 0.7700(6) 0.4821(5) 0.8855(3) 0.083(2) Uani 1 1 d . U . . .
O93 O 0.4076(12) 0.1596(9) 0.6619(8) 0.186(6) Uani 1 1 d . U . . .
O94 O 0.4504(9) 0.1674(7) 0.5443(4) 0.125(4) Uani 1 1 d . U . . .
O95 O 0.2470(10) 0.7576(8) 0.9401(7) 0.158(5) Uani 1 1 d . U . . .
O96 O 0.1517(5) 0.4878(4) 1.0072(3) 0.0560(17) Uani 1 1 d . U . . .
O97 O 0.1892(3) 0.3469(3) 0.68216(17) 0.0241(10) Uani 1 1 d . U . . .
O98 O 0.3684(3) 0.6464(2) 0.76890(16) 0.0158(8) Uani 1 1 d . U . . .
O99 O 0.0408(14) -0.0824(10) 0.8148(7) 0.200(8) Uani 1 1 d . U . . .
O100 O -0.2861(11) 0.1786(10) 0.6660(7) 0.179(6) Uani 1 1 d . U . . .
O101 O 0.6104(14) 1.1245(12) 0.9803(8) 0.219(8) Uani 1 1 d . U . . .
O102 O 0.5761(12) 0.2378(11) 0.8096(9) 0.098(6) Uani 0.5 1 d . U . B 2
O103 O 0.1691(14) -0.1395(17) 0.8762(8) 0.255(12) Uani 1 1 d . U . . .
O104 O 0.0413(3) 0.2790(3) 0.53943(16) 0.0177(8) Uani 1 1 d . U . . .
O105 O 0.2177(3) 0.3513(2) 0.58784(15) 0.0139(8) Uani 1 1 d . U . . .
O106 O 0.7531(4) 0.6086(4) 0.8387(3) 0.0587(18) Uani 1 1 d . U . . .
O107 O 0.0848(5) 0.4818(4) 0.7822(3) 0.0576(18) Uani 1 1 d . U . . .
O108 O 0.1673(3) 0.8043(3) 0.7406(2) 0.0295(11) Uani 1 1 d . U . . .
O109 O 0.6046(3) 0.6381(3) 0.82208(19) 0.0263(10) Uani 1 1 d . U . . .
O110 O -0.1283(3) -0.0106(3) 0.8250(2) 0.0344(12) Uani 1 1 d . U . . .
O111 O 0.0285(5) 0.3520(4) 0.6927(3) 0.0577(18) Uani 1 1 d . U . . .
N1 N 0.7435(5) 0.9228(4) 0.6305(3) 0.0424(16) Uani 1 1 d . U . . .
N2 N 0.5772(4) 0.8544(4) 0.6377(3) 0.0414(15) Uani 1 1 d . U . . .
N3 N 0.7919(4) 0.8092(4) 0.6907(3) 0.0356(14) Uani 1 1 d . U . . .
N4 N 0.6265(4) 0.7320(4) 0.6922(3) 0.0322(13) Uani 1 1 d . U . . .
N5 N 0.6248(4) 0.6097(4) 1.0079(2) 0.0363(14) Uani 1 1 d . U . . .
N6 N 0.5896(5) 0.7258(4) 0.9593(3) 0.0465(17) Uani 1 1 d . U . . .
N7 N 0.4911(4) 0.6000(5) 1.0638(3) 0.0440(16) Uani 1 1 d . U . . .
N8 N 0.4335(6) 0.6940(5) 0.9982(3) 0.059(2) Uani 1 1 d . U . . .
N9 N 0.0417(5) 0.6057(4) 0.9753(3) 0.0419(16) Uani 1 1 d . U . . .
N10 N -0.0418(5) 0.4521(4) 0.9230(3) 0.0448(17) Uani 1 1 d . U . . .
N11 N -0.0904(5) -0.0185(4) 0.4331(3) 0.0417(16) Uani 1 1 d . U . . .
N12 N -0.0880(6) 0.0129(5) 0.5369(3) 0.056(2) Uani 1 1 d . U . . .
N13 N -0.0898(4) 0.3397(4) 0.3435(2) 0.0262(12) Uani 1 1 d . U . . .
N14 N -0.1582(4) 0.4392(4) 0.3845(2) 0.0309(13) Uani 1 1 d . U . . .
N15 N -0.1947(4) 0.2074(4) 0.3914(3) 0.0308(13) Uani 1 1 d . U . . .
N16 N -0.2679(4) 0.3097(4) 0.4266(3) 0.0332(13) Uani 1 1 d . U . . .
N17 N 0.4091(5) 0.5351(6) 0.2688(4) 0.058(2) Uani 1 1 d . U . . .
N18 N 0.5870(4) 0.5953(3) 0.2470(2) 0.0236(11) Uani 1 1 d . U . . .
N19 N 0.2297(6) 0.4703(5) 0.2612(3) 0.0497(19) Uani 1 1 d . U . . .
N20 N 0.1880(8) 0.6583(7) 0.2959(4) 0.084(3) Uani 1 1 d . U . . .
N21 N 0.3229(7) 0.0435(7) 0.7192(6) 0.097(3) Uani 1 1 d . U . . .
N22 N 0.1812(9) 0.0317(7) 0.7793(5) 0.098(3) Uani 1 1 d . U . . .
C1 C -0.1554(10) 0.0285(10) 0.4961(6) 0.097(4) Uani 1 1 d . U . . .
C2 C -0.1689(10) -0.0105(11) 0.4449(6) 0.096(4) Uani 1 1 d . U . . .
C3 C -0.2414(6) 0.1854(5) 0.4338(4) 0.044(2) Uani 1 1 d . U . . .
C4 C -0.3111(5) 0.2222(5) 0.4266(4) 0.0441(19) Uani 1 1 d . U . . .
C5 C -0.0863(6) 0.4119(5) 0.3197(3) 0.0417(18) Uani 1 1 d . U . . .
C6 C -0.0832(6) 0.4769(5) 0.3632(4) 0.0437(19) Uani 1 1 d . U . . .
C7 C 0.2449(10) 0.6079(9) 0.2869(6) 0.089(4) Uani 1 1 d . U . . .
C8 C 0.1909(8) 0.5315(7) 0.2522(4) 0.065(3) Uani 1 1 d . U . . .
C9 C 0.4292(6) 0.5697(6) 0.2228(4) 0.046(2) Uani 1 1 d . U . . .
C10 C 0.5192(6) 0.6305(5) 0.2311(4) 0.0424(19) Uani 1 1 d . U . . .
C11 C 0.6036(7) 0.9351(6) 0.6233(5) 0.060(2) Uani 1 1 d . U . . .
C12 C 0.6756(7) 0.9435(6) 0.5953(4) 0.054(2) Uani 1 1 d . U . . .
C13 C 0.7772(6) 0.7539(6) 0.7302(4) 0.048(2) Uani 1 1 d . U . . .
C14 C 0.6879(6) 0.6901(5) 0.7083(4) 0.045(2) Uani 1 1 d . U . . .
C15 C 0.6701(6) 0.7121(6) 0.9550(3) 0.051(2) Uani 1 1 d . U . . .
C16 C 0.6573(7) 0.6235(7) 0.9593(3) 0.053(2) Uani 1 1 d . U . . .
C17 C 0.3993(9) 0.6805(8) 1.0468(5) 0.076(3) Uani 1 1 d . U . . .
C18 C 0.4022(7) 0.6011(7) 1.0604(5) 0.064(3) Uani 1 1 d . U . . .
C19 C 0.3435(12) 0.0911(10) 0.7768(8) 0.109(4) Uani 1 1 d . U . . .
C20 C 0.2853(11) 0.0445(8) 0.8060(6) 0.088(4) Uani 1 1 d . U . . .
C21 C -0.0006(7) 0.5949(6) 0.9184(4) 0.051(2) Uani 1 1 d . U . . .
C22 C -0.0035(7) 0.5144(6) 0.8923(3) 0.051(2) Uani 1 1 d . U . . .

loop_
_atom_site_aniso_label
_atom_site_aniso_U_11
_atom_site_aniso_U_22
_atom_site_aniso_U_33
_atom_site_aniso_U_23
_atom_site_aniso_U_13
_atom_site_aniso_U_12
Nb1 0.0125(2) 0.0133(2) 0.0113(2) 0.00106(18) 0.00249(19) 0.00291(19)
Nb2 0.0206(3) 0.0127(2) 0.0112(2) 0.00268(18) 0.0051(2) 0.0056(2)
Nb3 0.0246(3) 0.0212(3) 0.0147(3) 0.0045(2) 0.0086(2) 0.0074(2)
Nb4 0.0157(2) 0.0126(2) 0.0115(2) 0.00127(18) 0.00404(19) 0.0043(2)
Nb5 0.0228(3) 0.0188(3) 0.0171(3) 0.0080(2) 0.0068(2) 0.0089(2)
Nb6 0.0177(3) 0.0206(3) 0.0181(3) 0.0041(2) 0.0055(2) 0.0079(2)
Nb7 0.0227(3) 0.0159(3) 0.0185(3) 0.0035(2) 0.0071(2) 0.0020(2)
Nb8 0.0152(2) 0.0134(2) 0.0093(2) 0.00120(18) 0.00317(19) 0.0028(2)
Nb9 0.0160(2) 0.0140(2) 0.0121(2) 0.00289(19) 0.00345(19) 0.0056(2)
Nb10 0.0163(3) 0.0137(2) 0.0107(2) 0.00214(19) 0.00147(19) 0.0026(2)
Nb11 0.0198(3) 0.0181(3) 0.0206(3) 0.0018(2) 0.0032(2) 0.0097(2)
Nb12 0.0147(2) 0.0129(2) 0.0124(2) 0.00139(19) 0.00319(19) 0.0038(2)
Nb13 0.0290(3) 0.0181(3) 0.0216(3) -0.0036(2) 0.0037(2) 0.0053(2)
Nb14 0.0160(3) 0.0165(3) 0.0227(3) 0.0001(2) 0.0002(2) 0.0005(2)
Nb15 0.0270(3) 0.0143(3) 0.0270(3) 0.0049(2) 0.0077(2) 0.0052(2)
Nb16 0.0126(2) 0.0151(2) 0.0123(2) 0.00169(19) 0.00081(19) 0.0045(2)
Nb17 0.0148(2) 0.0130(2) 0.0121(2) 0.00167(18) 0.00156(19) 0.0052(2)
Nb18 0.0130(2) 0.0150(2) 0.0119(2) 0.00221(19) 0.00284(19) 0.0058(2)
Nb19 0.0124(2) 0.0114(2) 0.0098(2) 0.00152(18) 0.00166(18) 0.00389(19)
Nb20 0.0121(2) 0.0117(2) 0.0092(2) 0.00155(18) 0.00310(18) 0.00246(19)
Nb21 0.0134(2) 0.0180(3) 0.0142(2) 0.0020(2) 0.0018(2) 0.0059(2)
Nb22 0.0157(3) 0.0176(2) 0.0133(2) 0.0019(2) 0.0059(2) 0.0066(2)
Nb23 0.0171(3) 0.0178(3) 0.0116(2) 0.00394(19) 0.0039(2) 0.0043(2)
Nb24 0.0170(3) 0.0148(2) 0.0117(2) -0.00016(19) 0.0032(2) 0.0029(2)
Cu1 0.0259(4) 0.0276(4) 0.0317(5) 0.0032(4) 0.0118(4) 0.0052(4)
Cu2 0.0581(9) 0.0305(7) 0.0280(7) 0.0001(5) 0.0142(6) 0.0175(6)
Cu3 0.0591(9) 0.0380(7) 0.0216(6) 0.0020(5) 0.0083(6) 0.0283(7)
Cu4 0.0244(4) 0.0249(4) 0.0277(4) 0.0063(3) 0.0098(3) 0.0124(3)
Cu5 0.0363(5) 0.0450(5) 0.0261(5) 0.0094(4) 0.0022(4) 0.0134(4)
O1 0.036(3) 0.038(3) 0.018(2) 0.004(2) 0.014(2) 0.012(2)
O2 0.024(2) 0.024(2) 0.021(2) 0.0055(17) 0.0122(18) 0.0099(19)
O3 0.026(2) 0.021(2) 0.023(2) 0.0069(18) 0.0121(19) 0.0053(19)
O4 0.028(2) 0.028(2) 0.018(2) 0.0087(18) 0.0056(18) 0.014(2)
O5 0.026(2) 0.022(2) 0.016(2) 0.0016(17) 0.0070(18) 0.0061(18)
O6 0.037(3) 0.041(3) 0.042(3) 0.024(2) 0.013(2) 0.025(2)
O7 0.019(2) 0.0161(19) 0.0136(19) 0.0031(15) 0.0036(16) 0.0048(17)
O8 0.023(2) 0.016(2) 0.018(2) 0.0000(16) 0.0061(17) 0.0034(17)
O9 0.020(2) 0.019(2) 0.022(2) 0.0050(17) 0.0081(17) 0.0090(17)
O10 0.021(2) 0.0156(19) 0.0137(19) 0.0047(15) 0.0075(16) 0.0051(16)
O11 0.029(2) 0.018(2) 0.026(2) 0.0058(18) 0.0080(19) 0.0089(19)
O12 0.018(2) 0.025(2) 0.023(2) 0.0045(18) 0.0060(18) 0.0031(18)
O13 0.028(3) 0.038(3) 0.033(3) 0.010(2) 0.008(2) 0.020(2)
O14 0.026(2) 0.015(2) 0.017(2) 0.0003(16) 0.0080(18) 0.0009(17)
O15 0.019(2) 0.023(2) 0.016(2) 0.0029(17) 0.0031(17) 0.0081(18)
O16 0.023(2) 0.0142(19) 0.015(2) 0.0035(15) 0.0077(16) 0.0073(17)
O17 0.017(2) 0.0167(19) 0.0123(19) 0.0022(15) 0.0038(15) 0.0061(16)
O18 0.029(3) 0.034(3) 0.031(3) 0.011(2) 0.004(2) 0.021(2)
O19 0.019(2) 0.0145(19) 0.020(2) 0.0007(16) 0.0060(17) 0.0019(17)
O20 0.021(2) 0.019(2) 0.014(2) -0.0001(16) 0.0058(17) 0.0009(17)
O21 0.021(2) 0.024(2) 0.015(2) 0.0048(16) 0.0074(17) 0.0082(18)
O22 0.040(3) 0.021(2) 0.027(2) 0.0053(19) 0.004(2) 0.016(2)
O23 0.020(2) 0.0163(19) 0.0125(19) 0.0028(15) 0.0052(16) 0.0018(17)
O24 0.023(2) 0.020(2) 0.0128(19) 0.0029(16) 0.0031(17) 0.0073(18)
O25 0.025(2) 0.021(2) 0.017(2) 0.0037(17) 0.0020(18) 0.0038(19)
O26 0.025(2) 0.025(2) 0.018(2) 0.0006(18) -0.0015(18) 0.0063(19)
O27 0.023(2) 0.019(2) 0.019(2) 0.0035(17) 0.0070(18) 0.0072(18)
O28 0.025(2) 0.019(2) 0.020(2) 0.0075(17) 0.0101(18) 0.0079(18)
O29 0.016(2) 0.022(2) 0.024(2) 0.0041(17) 0.0057(17) 0.0067(17)
O30 0.019(2) 0.019(2) 0.016(2) 0.0003(16) 0.0014(16) 0.0059(17)
O31 0.027(2) 0.020(2) 0.021(2) 0.0001(17) 0.0068(18) 0.0057(18)
O32 0.028(2) 0.020(2) 0.028(2) -0.0015(18) 0.0092(19) 0.0092(19)
O33 0.054(4) 0.033(3) 0.029(3) -0.009(2) 0.010(2) 0.010(3)
O34 0.028(2) 0.024(2) 0.018(2) -0.0072(18) -0.0021(18) 0.0040(19)
O35 0.035(3) 0.017(2) 0.030(3) -0.0006(18) 0.008(2) 0.006(2)
O36 0.018(2) 0.030(3) 0.051(3) 0.005(2) -0.002(2) 0.004(2)
O37 0.023(2) 0.018(2) 0.033(3) 0.0053(18) 0.0086(19) 0.0021(18)
O38 0.055(4) 0.021(2) 0.049(3) 0.015(2) 0.017(3) 0.012(2)
O39 0.027(2) 0.019(2) 0.019(2) 0.0072(17) 0.0084(18) 0.0085(18)
O40 0.015(2) 0.0167(19) 0.020(2) 0.0039(16) 0.0049(16) 0.0032(16)
O41 0.028(2) 0.016(2) 0.032(3) 0.0057(18) 0.006(2) 0.0093(18)
O42 0.020(2) 0.0159(19) 0.019(2) 0.0013(16) 0.0035(17) 0.0060(17)
O43 0.019(2) 0.019(2) 0.018(2) 0.0002(16) 0.0001(17) 0.0106(17)
O44 0.020(2) 0.020(2) 0.014(2) 0.0018(16) 0.0037(16) 0.0076(17)
O45 0.024(2) 0.018(2) 0.0129(19) 0.0029(16) 0.0037(17) 0.0082(17)
O46 0.020(2) 0.023(2) 0.018(2) 0.0012(17) 0.0058(17) 0.0029(18)
O47 0.022(2) 0.025(2) 0.022(2) 0.0020(18) 0.0088(18) 0.0058(19)
O48 0.020(2) 0.0147(19) 0.016(2) 0.0013(16) 0.0016(16) 0.0048(17)
O49 0.019(2) 0.018(2) 0.015(2) 0.0015(16) -0.0004(16) 0.0052(17)
O50 0.023(2) 0.036(3) 0.031(3) 0.006(2) 0.009(2) 0.016(2)
O51 0.0140(19) 0.0169(19) 0.0130(19) 0.0024(15) 0.0054(15) 0.0025(16)
O52 0.019(2) 0.0152(19) 0.017(2) 0.0022(16) 0.0028(16) 0.0033(17)
O53 0.027(2) 0.033(3) 0.027(3) 0.004(2) 0.011(2) 0.016(2)
O54 0.020(2) 0.025(2) 0.016(2) 0.0046(17) 0.0051(17) 0.0078(18)
O55 0.035(3) 0.033(3) 0.019(2) 0.012(2) 0.011(2) 0.007(2)
O56 0.021(2) 0.021(2) 0.0109(19) 0.0006(16) 0.0025(16) 0.0033(17)
O57 0.022(2) 0.020(2) 0.017(2) 0.0011(16) 0.0060(17) 0.0080(17)
O58 0.018(2) 0.022(2) 0.017(2) 0.0055(17) 0.0030(16) 0.0071(17)
O59 0.0142(19) 0.0133(18) 0.0117(18) 0.0014(15) 0.0029(15) 0.0021(15)
O60 0.0164(19) 0.0147(19) 0.0114(18) 0.0025(15) 0.0034(15) 0.0059(16)
O61 0.016(2) 0.019(2) 0.016(2) 0.0022(16) 0.0055(16) 0.0085(17)
O62 0.020(2) 0.0107(18) 0.015(2) 0.0012(15) 0.0033(16) 0.0002(16)
O63 0.017(2) 0.022(2) 0.014(2) 0.0016(16) 0.0018(16) 0.0059(17)
O64 0.020(2) 0.035(3) 0.027(2) 0.003(2) 0.0040(19) 0.015(2)
O65 0.029(2) 0.020(2) 0.018(2) -0.0022(17) 0.0013(19) 0.0023(19)
O66 0.081(7) 0.195(13) 0.106(8) 0.015(8) 0.041(6) 0.059(8)
O67 0.074(7) 0.127(9) 0.229(13) 0.010(9) -0.011(8) 0.005(7)
O68 0.061(5) 0.073(5) 0.058(5) -0.004(4) -0.011(4) -0.003(4)
O69 0.122(9) 0.206(14) 0.158(12) 0.094(11) 0.061(9) 0.106(10)
O70 0.049(4) 0.087(6) 0.059(5) -0.017(4) 0.000(3) 0.017(4)
O71 0.141(9) 0.109(8) 0.096(7) 0.042(6) 0.057(7) 0.074(7)
O72 0.063(5) 0.173(10) 0.073(6) 0.057(6) 0.043(4) 0.055(6)
O73 0.059(4) 0.045(3) 0.057(4) 0.012(3) 0.028(3) 0.030(3)
O74 0.062(5) 0.064(5) 0.107(7) 0.026(4) 0.055(5) 0.016(4)
O75 0.088(6) 0.079(6) 0.083(6) -0.006(4) 0.051(5) 0.029(5)
O76 0.177(13) 0.281(16) 0.145(11) -0.059(11) -0.017(10) 0.103(12)
O77 0.095(7) 0.167(10) 0.123(9) -0.035(8) -0.009(6) 0.060(7)
O78 0.164(12) 0.062(6) 0.157(11) -0.017(7) 0.040(9) 0.017(7)
O79 0.046(4) 0.075(5) 0.113(7) 0.058(5) 0.022(4) 0.029(4)
O80 0.076(5) 0.067(4) 0.039(4) 0.009(3) 0.002(3) 0.037(4)
O81 0.041(3) 0.055(4) 0.036(3) -0.007(3) 0.014(3) 0.007(3)
O82 0.040(3) 0.060(4) 0.058(4) 0.013(3) 0.009(3) 0.013(3)
O83 0.036(3) 0.043(3) 0.049(3) 0.003(3) 0.010(3) 0.009(3)
O84 0.060(4) 0.063(5) 0.064(4) -0.002(3) 0.010(3) 0.019(4)
O85 0.044(4) 0.064(4) 0.055(4) 0.016(3) 0.015(3) 0.013(3)
O86 0.035(3) 0.044(3) 0.039(3) 0.010(2) 0.014(2) 0.013(3)
O87 0.039(3) 0.086(5) 0.030(3) 0.008(3) 0.007(3) 0.022(3)
O88 0.103(6) 0.052(4) 0.096(6) -0.025(4) 0.067(5) -0.012(4)
O89 0.044(4) 0.046(4) 0.072(5) 0.012(3) -0.010(3) 0.014(3)
O90 0.077(5) 0.082(5) 0.067(5) 0.025(4) 0.028(4) 0.035(4)
O91 0.039(6) 0.040(6) 0.073(8) 0.012(6) 0.037(6) 0.023(5)
O92 0.091(6) 0.081(6) 0.068(5) 0.008(4) 0.002(5) 0.033(5)
O93 0.246(14) 0.143(10) 0.271(15) 0.115(10) 0.152(12) 0.126(10)
O94 0.178(10) 0.126(8) 0.103(8) 0.020(6) 0.016(7) 0.108(8)
O95 0.158(10) 0.115(9) 0.227(13) 0.023(9) 0.122(10) 0.040(8)
O96 0.073(5) 0.044(4) 0.054(4) -0.003(3) 0.018(3) 0.027(3)
O97 0.035(3) 0.020(2) 0.018(2) 0.0027(17) 0.0085(19) 0.010(2)
O98 0.0152(19) 0.0138(19) 0.016(2) 0.0010(15) 0.0021(16) 0.0043(16)
O99 0.34(2) 0.183(15) 0.203(16) 0.062(12) 0.146(17) 0.207(17)
O100 0.156(13) 0.151(13) 0.220(18) 0.006(12) 0.022(12) 0.068(11)
O101 0.270(17) 0.199(14) 0.172(13) 0.049(11) 0.036(12) 0.077(12)
O102 0.082(13) 0.075(12) 0.132(17) 0.045(12) 0.024(12) 0.018(10)
O103 0.23(2) 0.45(4) 0.199(18) 0.09(2) 0.152(17) 0.19(2)
O104 0.0134(19) 0.022(2) 0.016(2) 0.0038(16) 0.0033(16) 0.0054(17)
O105 0.0140(19) 0.0152(19) 0.0132(19) 0.0028(15) 0.0060(15) 0.0048(16)
O106 0.040(4) 0.068(4) 0.071(5) 0.006(4) 0.008(3) 0.029(3)
O107 0.080(5) 0.065(4) 0.051(4) 0.030(3) 0.032(4) 0.042(4)
O108 0.020(2) 0.035(3) 0.034(3) 0.002(2) 0.001(2) 0.016(2)
O109 0.017(2) 0.028(2) 0.027(2) 0.0012(19) -0.0025(18) 0.0059(19)
O110 0.036(3) 0.024(2) 0.032(3) 0.005(2) 0.010(2) -0.005(2)
O111 0.069(4) 0.060(4) 0.064(4) 0.044(4) 0.032(4) 0.031(4)
N1 0.051(4) 0.034(3) 0.044(4) 0.008(3) 0.024(3) 0.012(3)
N2 0.035(3) 0.046(4) 0.045(4) 0.007(3) 0.008(3) 0.019(3)
N3 0.027(3) 0.039(3) 0.042(4) 0.006(3) 0.017(3) 0.008(3)
N4 0.028(3) 0.033(3) 0.035(3) 0.004(3) 0.013(3) 0.008(3)
N5 0.032(3) 0.048(4) 0.024(3) 0.011(3) 0.005(3) 0.010(3)
N6 0.050(4) 0.047(4) 0.029(3) 0.013(3) 0.001(3) 0.004(3)
N7 0.031(3) 0.062(5) 0.034(4) 0.010(3) 0.005(3) 0.013(3)
N8 0.069(5) 0.065(5) 0.054(5) 0.010(4) 0.011(4) 0.042(5)
N9 0.061(5) 0.035(3) 0.036(3) 0.006(3) 0.019(3) 0.022(3)
N10 0.062(5) 0.041(4) 0.027(3) -0.003(3) 0.007(3) 0.019(3)
N11 0.057(4) 0.025(3) 0.029(3) 0.008(3) 0.004(3) 0.002(3)
N12 0.092(6) 0.053(5) 0.050(4) 0.013(4) 0.032(4) 0.049(5)
N13 0.024(3) 0.035(3) 0.021(3) 0.003(2) 0.004(2) 0.014(2)
N14 0.036(3) 0.030(3) 0.027(3) 0.000(2) 0.006(3) 0.015(3)
N15 0.032(3) 0.026(3) 0.035(3) 0.004(2) 0.009(3) 0.012(3)
N16 0.031(3) 0.044(3) 0.032(3) 0.011(3) 0.013(3) 0.020(3)
N17 0.048(5) 0.083(6) 0.064(5) 0.035(5) 0.033(4) 0.034(4)
N18 0.024(3) 0.024(3) 0.021(3) 0.005(2) 0.006(2) 0.006(2)
N19 0.069(5) 0.060(5) 0.042(4) 0.027(4) 0.029(4) 0.038(4)
N20 0.118(9) 0.085(7) 0.069(7) 0.026(5) 0.025(6) 0.056(7)
N21 0.073(7) 0.075(7) 0.138(9) 0.008(7) -0.001(7) 0.041(6)
N22 0.150(9) 0.075(7) 0.083(8) -0.008(6) 0.035(7) 0.061(7)
C1 0.094(7) 0.124(8) 0.088(6) 0.000(6) 0.011(5) 0.072(7)
C2 0.089(9) 0.146(14) 0.066(6) 0.019(7) 0.011(6) 0.064(10)
C3 0.046(5) 0.047(5) 0.051(5) 0.027(4) 0.023(4) 0.021(4)
C4 0.032(4) 0.049(4) 0.056(5) 0.021(4) 0.021(4) 0.013(3)
C5 0.051(5) 0.043(4) 0.034(4) 0.015(3) 0.016(4) 0.016(4)
C6 0.048(5) 0.032(4) 0.051(5) 0.009(3) 0.019(4) 0.011(4)
C7 0.087(9) 0.080(7) 0.098(10) 0.017(6) 0.004(7) 0.039(6)
C8 0.090(8) 0.066(6) 0.056(6) 0.032(5) 0.027(6) 0.042(5)
C9 0.034(4) 0.060(5) 0.049(5) 0.018(4) 0.011(4) 0.021(4)
C10 0.039(4) 0.044(4) 0.052(5) 0.019(4) 0.012(4) 0.021(3)
C11 0.064(6) 0.054(5) 0.070(7) 0.017(5) 0.021(5) 0.028(5)
C12 0.068(6) 0.045(5) 0.053(6) 0.017(4) 0.020(4) 0.022(5)
C13 0.038(4) 0.065(6) 0.041(5) 0.016(4) 0.012(4) 0.017(4)
C14 0.044(4) 0.046(5) 0.055(5) 0.020(4) 0.023(4) 0.019(4)
C15 0.049(5) 0.061(5) 0.033(4) 0.017(4) 0.009(4) 0.008(4)
C16 0.057(6) 0.072(6) 0.030(4) 0.017(4) 0.015(4) 0.021(5)
C17 0.092(9) 0.091(8) 0.067(7) 0.014(6) 0.033(6) 0.054(7)
C18 0.044(5) 0.084(7) 0.078(7) 0.031(6) 0.026(5) 0.032(5)
C19 0.116(11) 0.085(10) 0.128(11) 0.015(8) 0.017(9) 0.049(9)
C20 0.123(7) 0.059(6) 0.089(7) 0.003(5) 0.011(6) 0.053(6)
C21 0.070(6) 0.052(5) 0.041(4) 0.011(4) 0.018(4) 0.033(5)
C22 0.078(7) 0.046(5) 0.030(4) 0.004(3) 0.013(4) 0.027(5)

loop_
_atom_type_symbol
_atom_type_description
_atom_type_scat_dispersion_real
_atom_type_scat_dispersion_imag
_atom_type_scat_source
C C 0.0033 0.0016 'International Tables Vol C Tables 4.2.6.8 and 6.1.1.4'
N N 0.0061 0.0033 'International Tables Vol C Tables 4.2.6.8 and 6.1.1.4'
O O 0.0106 0.0060 'International Tables Vol C Tables 4.2.6.8 and 6.1.1.4'
Cu Cu 0.3201 1.2651 'International Tables Vol C Tables 4.2.6.8 and 6.1.1.4'
Nb Nb -2.0727 0.6215 'International Tables Vol C Tables 4.2.6.8 and 6.1.1.4'

loop_
_geom_angle_atom_site_label_1
_geom_angle_atom_site_label_2
_geom_angle_atom_site_label_3
_geom_angle
_geom_angle_site_symmetry_1
_geom_angle_site_symmetry_3
O44 Nb1 O45 87.87(17) . .
O44 Nb1 O46 80.59(17) . .
O44 Nb1 O48 161.81(18) . .
O45 Nb1 O46 77.84(16) . .
O47 Nb1 O44 100.9(2) . .
O47 Nb1 O45 95.0(2) . .
O47 Nb1 O46 172.67(19) . .
O47 Nb1 O48 96.6(2) . .
O47 Nb1 O49 102.1(2) . .
O48 Nb1 O45 86.00(17) . .
O48 Nb1 O46 81.38(17) . .
O49 Nb1 O44 91.52(18) . .
O49 Nb1 O45 162.70(18) . .
O49 Nb1 O46 85.00(17) . .
O49 Nb1 O48 89.30(17) . .
O20 Nb2 O23 86.78(17) . .
O20 Nb2 O97 78.96(16) . .
O21 Nb2 O20 87.78(17) . .
O21 Nb2 O23 162.25(17) . .
O21 Nb2 O97 83.61(17) . .
O22 Nb2 O20 99.0(2) . .
O22 Nb2 O21 100.7(2) . .
O22 Nb2 O23 96.9(2) . .
O22 Nb2 O24 102.4(2) . .
O22 Nb2 O97 175.3(2) . .
O23 Nb2 O97 78.77(16) . .
O24 Nb2 O20 158.37(18) . .
O24 Nb2 O21 90.71(18) . .
O24 Nb2 O23 88.17(17) . .
O24 Nb2 O97 79.42(17) . .
Nb4 Nb3 Nb5 63.06(4) . .
Nb4 Nb3 Nb6 59.33(4) . .
Nb4 Nb3 Nb7 90.43(5) . .
Nb5 Nb3 Nb6 91.71(4) . .
Nb5 Nb3 Nb7 59.83(3) . .
Nb7 Nb3 Nb6 60.26(4) . .
O1 Nb3 Nb4 134.37(17) . .
O1 Nb3 Nb5 134.95(17) . .
O1 Nb3 Nb6 133.33(17) . .
O1 Nb3 Nb7 135.12(17) . .
O1 Nb3 O2 102.1(2) . .
O1 Nb3 O3 104.3(2) . .
O1 Nb3 O4 104.2(2) . .
O1 Nb3 O5 103.5(2) . .
O1 Nb3 O10 177.73(19) . .
O2 Nb3 Nb4 78.06(13) . .
O2 Nb3 Nb5 122.90(13) . .
O2 Nb3 Nb6 31.22(12) . .
O2 Nb3 Nb7 81.76(13) . .
O2 Nb3 O5 86.62(19) . .
O2 Nb3 O10 76.52(16) . .
O3 Nb3 Nb4 121.30(13) . .
O3 Nb3 Nb5 78.79(14) . .
O3 Nb3 Nb6 80.52(14) . .
O3 Nb3 Nb7 30.87(13) . .
O3 Nb3 O2 88.9(2) . .
O3 Nb3 O4 87.3(2) . .
O3 Nb3 O5 152.19(18) . .
O3 Nb3 O10 77.60(16) . .
O4 Nb3 Nb4 81.63(14) . .
O4 Nb3 Nb5 30.83(13) . .
O4 Nb3 Nb6 122.46(13) . .
O4 Nb3 Nb7 81.58(14) . .
O4 Nb3 O2 153.52(18) . .
O4 Nb3 O5 84.7(2) . .
O4 Nb3 O10 77.07(16) . .
O5 Nb3 Nb4 31.09(12) . .
O5 Nb3 Nb5 80.74(13) . .
O5 Nb3 Nb6 81.48(13) . .
O5 Nb3 Nb7 121.38(12) . .
O5 Nb3 O10 74.67(15) . .
O10 Nb3 Nb4 43.71(10) . .
O10 Nb3 Nb5 46.41(10) . .
O10 Nb3 Nb6 45.40(10) . .
O10 Nb3 Nb7 46.74(10) . .
Nb3 Nb4 Nb8 89.48(5) . .
Nb3 Nb4 Nb9 115.92(4) . .
Nb6 Nb4 Nb3 61.03(3) . .
Nb6 Nb4 Nb8 58.913(19) . .
Nb6 Nb4 Nb9 118.21(4) . .
Nb9 Nb4 Nb8 59.37(3) . .
O5 Nb4 Nb3 33.68(14) . .
O5 Nb4 Nb6 84.97(14) . .
O5 Nb4 Nb8 123.03(14) . .
O5 Nb4 Nb9 127.86(14) . .
O5 Nb4 O7 89.72(18) . .
O5 Nb4 O9 94.11(19) . .
O5 Nb4 O10 80.88(17) . .
O5 Nb4 O17 155.53(18) . .
O7 Nb4 Nb3 85.16(12) . .
O7 Nb4 Nb6 123.36(12) . .
O7 Nb4 Nb8 78.48(12) . .
O7 Nb4 Nb9 38.16(11) . .
O7 Nb4 O10 77.02(16) . .
O8 Nb4 Nb3 139.29(14) . .
O8 Nb4 Nb6 139.00(14) . .
O8 Nb4 Nb8 130.86(13) . .
O8 Nb4 Nb9 86.72(14) . .
O8 Nb4 O5 105.63(19) . .
O8 Nb4 O7 96.64(19) . .
O8 Nb4 O9 104.7(2) . .
O8 Nb4 O10 171.05(17) . .
O8 Nb4 O17 96.73(18) . .
O9 Nb4 Nb3 85.23(13) . .
O9 Nb4 Nb6 34.38(13) . .
O9 Nb4 Nb8 79.96(13) . .
O9 Nb4 Nb9 132.21(13) . .
O9 Nb4 O7 156.42(18) . .
O9 Nb4 O10 80.64(17) . .
O9 Nb4 O17 89.66(18) . .
O10 Nb4 Nb3 47.35(10) . .
O10 Nb4 Nb6 46.44(11) . .
O10 Nb4 Nb8 42.15(10) . .
O10 Nb4 Nb9 84.41(11) . .
O17 Nb4 Nb3 123.11(12) . .
O17 Nb4 Nb6 84.59(12) . .
O17 Nb4 Nb8 34.18(12) . .
O17 Nb4 Nb9 42.59(11) . .
O17 Nb4 O7 77.75(16) . .
O17 Nb4 O10 75.88(15) . .
Nb3 Nb5 Nb7 60.37(4) . .
Nb9 Nb5 Nb3 117.19(4) . .
Nb9 Nb5 Nb7 117.06(4) . .
O4 Nb5 Nb3 31.95(13) . .
O4 Nb5 Nb7 82.91(15) . .
O4 Nb5 Nb9 129.95(14) . .
O4 Nb5 O7 90.57(18) . .
O4 Nb5 O10 78.75(17) . .
O4 Nb5 O11 93.6(2) . .
O4 Nb5 O16 152.51(17) . .
O6 Nb5 Nb3 135.66(18) . .
O6 Nb5 Nb7 134.88(19) . .
O6 Nb5 Nb9 92.89(18) . .
O6 Nb5 O4 103.8(2) . .
O6 Nb5 O7 103.4(2) . .
O6 Nb5 O10 176.8(2) . .
O6 Nb5 O11 102.3(2) . .
O6 Nb5 O16 102.3(2) . .
O7 Nb5 Nb3 84.91(12) . .
O7 Nb5 Nb7 121.35(12) . .
O7 Nb5 Nb9 39.43(11) . .
O7 Nb5 O10 74.44(16) . .
O7 Nb5 O16 74.90(16) . .
O10 Nb5 Nb3 46.98(10) . .
O10 Nb5 Nb7 47.06(10) . .
O10 Nb5 Nb9 83.90(10) . .
O11 Nb5 Nb3 84.24(14) . .
O11 Nb5 Nb7 32.69(13) . .
O11 Nb5 Nb9 128.72(14) . .
O11 Nb5 O7 152.18(18) . .
O11 Nb5 O10 79.45(17) . .
O11 Nb5 O16 89.33(18) . .
O16 Nb5 Nb3 121.80(12) . .
O16 Nb5 Nb7 85.00(12) . .
O16 Nb5 Nb9 39.42(12) . .
O16 Nb5 O10 74.94(15) . .
Nb3 Nb6 Nb7 59.69(2) . .
Nb4 Nb6 Nb3 59.64(2) . .
Nb4 Nb6 Nb7 90.28(3) . .
Nb8 Nb6 Nb3 90.17(4) . .
Nb8 Nb6 Nb4 61.52(4) . .
Nb8 Nb6 Nb7 59.67(2) . .
O2 Nb6 Nb3 31.99(13) . .
O2 Nb6 Nb4 78.85(14) . .
O2 Nb6 Nb7 81.80(13) . .
O2 Nb6 Nb8 122.12(13) . .
O2 Nb6 O9 86.88(18) . .
O2 Nb6 O10 78.37(16) . .
O2 Nb6 O12 90.33(19) . .
O2 Nb6 O15 153.78(18) . .
O9 Nb6 Nb3 82.06(13) . .
O9 Nb6 Nb4 31.80(12) . .
O9 Nb6 Nb7 121.99(13) . .
O9 Nb6 Nb8 80.56(13) . .
O9 Nb6 O10 75.53(16) . .
O10 Nb6 Nb3 46.48(9) . .
O10 Nb6 Nb4 43.90(10) . .
O10 Nb6 Nb7 46.46(10) . .
O10 Nb6 Nb8 43.76(10) . .
O12 Nb6 Nb3 81.74(13) . .
O12 Nb6 Nb4 122.05(13) . .
O12 Nb6 Nb7 31.81(14) . .
O12 Nb6 Nb8 78.76(14) . .
O12 Nb6 O9 153.57(18) . .
O12 Nb6 O10 78.16(17) . .
O12 Nb6 O15 86.96(18) . .
O13 Nb6 Nb3 135.27(16) . .
O13 Nb6 Nb4 132.98(18) . .
O13 Nb6 Nb7 136.74(17) . .
O13 Nb6 Nb8 134.54(17) . .
O13 Nb6 O2 103.3(2) . .
O13 Nb6 O9 101.3(2) . .
O13 Nb6 O10 176.4(2) . .
O13 Nb6 O12 105.0(2) . .
O13 Nb6 O15 102.6(2) . .
O15 Nb6 Nb3 122.03(13) . .
O15 Nb6 Nb4 80.57(13) . .
O15 Nb6 Nb7 82.23(12) . .
O15 Nb6 Nb8 31.95(12) . .
O15 Nb6 O9 84.12(18) . .
O15 Nb6 O10 75.55(16) . .
Nb3 Nb7 Nb6 60.05(4) . .
Nb5 Nb7 Nb3 59.80(2) . .
Nb5 Nb7 Nb6 91.56(3) . .
Nb8 Nb7 Nb3 89.91(5) . .
Nb8 Nb7 Nb5 63.02(4) . .
Nb8 Nb7 Nb6 58.87(3) . .
O3 Nb7 Nb3 31.20(13) . .
O3 Nb7 Nb5 78.99(14) . .
O3 Nb7 Nb6 80.56(13) . .
O3 Nb7 Nb8 121.11(13) . .
O3 Nb7 O10 77.83(16) . .
O3 Nb7 O11 88.6(2) . .
O3 Nb7 O12 88.89(19) . .
O3 Nb7 O14 151.94(18) . .
O10 Nb7 Nb3 46.63(9) . .
O10 Nb7 Nb5 46.39(10) . .
O10 Nb7 Nb6 45.28(10) . .
O10 Nb7 Nb8 43.30(9) . .
O11 Nb7 Nb3 82.75(13) . .
O11 Nb7 Nb5 31.42(13) . .
O11 Nb7 Nb6 122.79(13) . .
O11 Nb7 Nb8 81.34(13) . .
O11 Nb7 O10 77.51(17) . .
O11 Nb7 O14 84.16(19) . .
O12 Nb7 Nb3 81.71(14) . .
O12 Nb7 Nb5 122.86(13) . .
O12 Nb7 Nb6 31.33(13) . .
O12 Nb7 Nb8 77.72(13) . .
O12 Nb7 O10 76.50(17) . .
O12 Nb7 O11 153.83(18) . .
O12 Nb7 O14 85.88(19) . .
O14 Nb7 Nb3 120.77(12) . .
O14 Nb7 Nb5 80.83(13) . .
O14 Nb7 Nb6 80.72(12) . .
O14 Nb7 Nb8 30.95(12) . .
O14 Nb7 O10 74.14(15) . .
O110 Nb7 Nb3 136.24(17) . .
O110 Nb7 Nb5 134.25(19) . .
O110 Nb7 Nb6 134.19(19) . .
O110 Nb7 Nb8 133.81(17) . .
O110 Nb7 O3 105.0(2) . .
O110 Nb7 O10 177.08(19) . .
O110 Nb7 O11 102.9(2) . .
O110 Nb7 O12 102.9(2) . .
O110 Nb7 O14 103.0(2) . .
Nb6 Nb8 Nb4 59.56(4) . .
Nb6 Nb8 Nb7 61.46(4) . .
Nb6 Nb8 Nb9 119.02(4) . .
Nb7 Nb8 Nb4 90.18(5) . .
Nb7 Nb8 Nb9 116.13(4) . .
Nb9 Nb8 Nb4 59.534(18) . .
O10 Nb8 Nb4 42.64(10) . .
O10 Nb8 Nb6 46.85(11) . .
O10 Nb8 Nb7 47.56(11) . .
O10 Nb8 Nb9 84.85(11) . .
O14 Nb8 Nb4 123.61(13) . .
O14 Nb8 Nb6 85.01(14) . .
O14 Nb8 Nb7 33.55(13) . .
O14 Nb8 Nb9 127.83(14) . .
O14 Nb8 O10 80.99(16) . .
O14 Nb8 O15 94.1(2) . .
O14 Nb8 O16 89.49(19) . .
O14 Nb8 O17 156.30(17) . .
O15 Nb8 Nb4 80.49(13) . .
O15 Nb8 Nb6 34.45(13) . .
O15 Nb8 Nb7 85.70(14) . .
O15 Nb8 Nb9 132.75(14) . .
O15 Nb8 O10 81.11(17) . .
O15 Nb8 O16 157.73(17) . .
O15 Nb8 O17 90.14(18) . .
O16 Nb8 Nb4 79.25(11) . .
O16 Nb8 Nb6 124.54(12) . .
O16 Nb8 Nb7 85.24(12) . .
O16 Nb8 Nb9 38.36(11) . .
O16 Nb8 O10 77.76(16) . .
O17 Nb8 Nb4 34.47(11) . .
O17 Nb8 Nb6 85.42(12) . .
O17 Nb8 Nb7 124.06(12) . .
O17 Nb8 Nb9 42.65(12) . .
O17 Nb8 O10 76.65(15) . .
O17 Nb8 O16 78.26(16) . .
O20 Nb8 Nb4 132.93(14) . .
O20 Nb8 Nb6 138.36(14) . .
O20 Nb8 Nb7 136.58(13) . .
O20 Nb8 Nb9 88.33(14) . .
O20 Nb8 O10 173.17(17) . .
O20 Nb8 O14 103.03(19) . .
O20 Nb8 O15 103.91(19) . .
O20 Nb8 O16 96.63(18) . .
O20 Nb8 O17 98.52(18) . .
Nb5 Nb9 Nb4 63.82(4) . .
Nb5 Nb9 Nb8 63.79(4) . .
Nb8 Nb9 Nb4 61.10(4) . .
O7 Nb9 Nb4 38.01(11) . .
O7 Nb9 Nb5 39.07(11) . .
O7 Nb9 Nb8 79.79(12) . .
O7 Nb9 O17 72.70(15) . .
O16 Nb9 Nb4 80.71(12) . .
O16 Nb9 Nb5 39.30(11) . .
O16 Nb9 Nb8 38.69(11) . .
O16 Nb9 O7 74.46(16) . .
O16 Nb9 O17 73.33(16) . .
O17 Nb9 Nb4 37.44(10) . .
O17 Nb9 Nb5 81.70(11) . .
O17 Nb9 Nb8 37.16(11) . .
O18 Nb9 Nb4 135.44(17) . .
O18 Nb9 Nb5 88.31(17) . .
O18 Nb9 Nb8 137.67(17) . .
O18 Nb9 O7 98.6(2) . .
O18 Nb9 O16 99.7(2) . .
O18 Nb9 O17 169.92(19) . .
O18 Nb9 O19 99.9(2) . .
O18 Nb9 O21 102.7(2) . .
O19 Nb9 Nb4 76.18(13) . .
O19 Nb9 Nb5 128.76(13) . .
O19 Nb9 Nb8 122.29(13) . .
O19 Nb9 O7 89.78(17) . .
O19 Nb9 O16 156.45(17) . .
O19 Nb9 O17 85.45(17) . .
O21 Nb9 Nb4 121.78(13) . .
O21 Nb9 Nb5 128.42(13) . .
O21 Nb9 Nb8 75.67(13) . .
O21 Nb9 O7 154.97(17) . .
O21 Nb9 O16 89.15(17) . .
O21 Nb9 O17 84.67(16) . .
O21 Nb9 O19 99.12(18) . .
O8 Nb10 O25 77.76(17) . .
O19 Nb10 O8 85.88(17) . .
O19 Nb10 O25 80.40(17) . .
O19 Nb10 O27 158.75(18) . .
O26 Nb10 O8 96.9(2) . .
O26 Nb10 O19 101.9(2) . .
O26 Nb10 O25 174.10(19) . .
O26 Nb10 O27 98.8(2) . .
O26 Nb10 O28 101.5(2) . .
O27 Nb10 O8 86.90(18) . .
O27 Nb10 O25 78.55(17) . .
O28 Nb10 O8 161.56(18) . .
O28 Nb10 O19 90.35(18) . .
O28 Nb10 O25 83.82(18) . .
O28 Nb10 O27 90.22(18) . .
Nb12 Nb11 Nb13 60.07(4) . .
Nb12 Nb11 Nb15 90.65(4) . .
Nb13 Nb11 Nb15 60.67(4) . .
Nb17 Nb11 Nb12 61.09(4) . .
Nb17 Nb11 Nb13 90.63(5) . .
Nb17 Nb11 Nb15 59.64(4) . .
O29 Nb11 Nb12 31.43(12) . .
O29 Nb11 Nb13 81.97(13) . .
O29 Nb11 Nb15 121.97(12) . .
O29 Nb11 Nb17 79.90(12) . .
O29 Nb11 O42 74.88(16) . .
O32 Nb11 Nb12 79.25(14) . .
O32 Nb11 Nb13 31.64(14) . .
O32 Nb11 Nb15 82.44(14) . .
O32 Nb11 Nb17 122.23(14) . .
O32 Nb11 O29 87.10(19) . .
O32 Nb11 O41 90.7(2) . .
O32 Nb11 O42 78.63(17) . .
O32 Nb11 O43 153.67(18) . .
O41 Nb11 Nb12 122.45(14) . .
O41 Nb11 Nb13 82.39(15) . .
O41 Nb11 Nb15 31.85(14) . .
O41 Nb11 Nb17 79.09(14) . .
O41 Nb11 O29 153.56(18) . .
O41 Nb11 O42 78.85(18) . .
O41 Nb11 O43 86.94(19) . .
O42 Nb11 Nb12 43.61(10) . .
O42 Nb11 Nb13 47.10(10) . .
O42 Nb11 Nb15 47.09(11) . .
O42 Nb11 Nb17 43.61(10) . .
O43 Nb11 Nb12 79.99(13) . .
O43 Nb11 Nb13 122.27(12) . .
O43 Nb11 Nb15 81.77(13) . .
O43 Nb11 Nb17 31.73(12) . .
O43 Nb11 O29 83.58(18) . .
O43 Nb11 O42 75.17(16) . .
O108 Nb11 Nb12 135.05(17) . .
O108 Nb11 Nb13 134.74(16) . .
O108 Nb11 Nb15 134.31(17) . .
O108 Nb11 Nb17 134.63(16) . .
O108 Nb11 O29 103.7(2) . .
O108 Nb11 O32 103.1(2) . .
O108 Nb11 O41 102.5(2) . .
O108 Nb11 O42 177.72(19) . .
O108 Nb11 O43 103.0(2) . .
Nb11 Nb12 Nb13 60.51(4) . .
Nb11 Nb12 Nb16 118.74(4) . .
Nb11 Nb12 Nb17 59.06(3) . .
Nb13 Nb12 Nb16 115.38(3) . .
Nb13 Nb12 Nb17 89.72(3) . .
Nb16 Nb12 Nb17 59.85(2) . .
O27 Nb12 Nb11 140.58(14) . .
O27 Nb12 Nb13 136.40(14) . .
O27 Nb12 Nb16 87.90(14) . .
O27 Nb12 Nb17 133.36(13) . .
O27 Nb12 O29 106.33(19) . .
O27 Nb12 O30 95.76(18) . .
O27 Nb12 O31 103.3(2) . .
O27 Nb12 O42 172.00(17) . .
O27 Nb12 O98 98.35(18) . .
O29 Nb12 Nb11 34.25(13) . .
O29 Nb12 Nb13 84.45(14) . .
O29 Nb12 Nb16 133.51(14) . .
O29 Nb12 Nb17 79.97(14) . .
O29 Nb12 O30 156.44(18) . .
O29 Nb12 O31 93.8(2) . .
O29 Nb12 O42 80.31(17) . .
O29 Nb12 O98 91.09(18) . .
O30 Nb12 Nb11 123.26(12) . .
O30 Nb12 Nb13 85.13(12) . .
O30 Nb12 Nb16 37.50(11) . .
O30 Nb12 Nb17 78.90(12) . .
O30 Nb12 O42 77.08(16) . .
O31 Nb12 Nb11 84.47(15) . .
O31 Nb12 Nb13 33.10(14) . .
O31 Nb12 Nb16 126.36(15) . .
O31 Nb12 Nb17 122.64(14) . .
O31 Nb12 O30 88.89(18) . .
O31 Nb12 O42 80.33(18) . .
O31 Nb12 O98 155.43(18) . .
O42 Nb12 Nb11 46.23(11) . .
O42 Nb12 Nb13 47.43(11) . .
O42 Nb12 Nb16 84.24(11) . .
O42 Nb12 Nb17 42.33(11) . .
O98 Nb12 Nb11 86.14(12) . .
O98 Nb12 Nb13 124.05(12) . .
O98 Nb12 Nb16 42.57(12) . .
O98 Nb12 Nb17 35.06(12) . .
O98 Nb12 O30 77.44(16) . .
O98 Nb12 O42 76.79(16) . .
Nb11 Nb13 Nb14 91.58(5) . .
Nb11 Nb13 Nb15 59.81(4) . .
Nb12 Nb13 Nb11 59.422(18) . .
Nb12 Nb13 Nb14 62.81(3) . .
Nb12 Nb13 Nb15 89.77(3) . .
Nb14 Nb13 Nb15 59.56(2) . .
O31 Nb13 Nb11 81.68(13) . .
O31 Nb13 Nb12 30.75(13) . .
O31 Nb13 Nb14 79.87(13) . .
O31 Nb13 Nb15 120.33(13) . .
O31 Nb13 O42 73.81(16) . .
O32 Nb13 Nb11 31.30(13) . .
O32 Nb13 Nb12 78.45(13) . .
O32 Nb13 Nb14 122.86(13) . .
O32 Nb13 Nb15 81.40(14) . .
O32 Nb13 O31 87.5(2) . .
O32 Nb13 O34 153.79(18) . .
O32 Nb13 O35 88.8(2) . .
O32 Nb13 O42 76.71(17) . .
O33 Nb13 Nb11 134.5(2) . .
O33 Nb13 Nb12 135.0(2) . .
O33 Nb13 Nb14 133.9(2) . .
O33 Nb13 Nb15 135.2(2) . .
O33 Nb13 O31 104.5(2) . .
O33 Nb13 O32 103.2(2) . .
O33 Nb13 O34 102.9(2) . .
O33 Nb13 O35 104.2(2) . .
O33 Nb13 O42 178.3(2) . .
O34 Nb13 Nb11 122.63(13) . .
O34 Nb13 Nb12 81.57(13) . .
O34 Nb13 Nb14 31.12(13) . .
O34 Nb13 Nb15 81.74(14) . .
O34 Nb13 O31 83.9(2) . .
O34 Nb13 O42 77.12(16) . .
O35 Nb13 Nb11 80.38(15) . .
O35 Nb13 Nb12 120.75(14) . .
O35 Nb13 Nb14 78.26(15) . .
O35 Nb13 Nb15 30.98(14) . .
O35 Nb13 O31 151.17(19) . .
O35 Nb13 O34 87.0(2) . .
O35 Nb13 O42 77.52(17) . .
O42 Nb13 Nb11 45.52(10) . .
O42 Nb13 Nb12 43.25(10) . .
O42 Nb13 Nb14 46.20(10) . .
O42 Nb13 Nb15 46.55(10) . .
Nb15 Nb14 Nb13 60.78(4) . .
Nb16 Nb14 Nb13 118.06(3) . .
Nb16 Nb14 Nb15 117.45(4) . .
O30 Nb14 Nb13 85.05(12) . .
O30 Nb14 Nb15 121.54(12) . .
O30 Nb14 Nb16 39.80(12) . .
O30 Nb14 O40 74.49(16) . .
O30 Nb14 O42 74.47(16) . .
O34 Nb14 Nb13 32.50(14) . .
O34 Nb14 Nb15 83.89(15) . .
O34 Nb14 Nb16 130.34(15) . .
O34 Nb14 O30 90.55(19) . .
O34 Nb14 O37 93.5(2) . .
O34 Nb14 O40 152.85(18) . .
O34 Nb14 O42 79.33(18) . .
O36 Nb14 Nb13 135.86(19) . .
O36 Nb14 Nb15 135.47(18) . .
O36 Nb14 Nb16 91.30(17) . .
O36 Nb14 O30 102.5(2) . .
O36 Nb14 O34 103.4(2) . .
O36 Nb14 O37 102.7(2) . .
O36 Nb14 O40 101.9(2) . .
O36 Nb14 O42 176.0(2) . .
O37 Nb14 Nb13 84.04(14) . .
O37 Nb14 Nb15 32.76(14) . .
O37 Nb14 Nb16 129.45(15) . .
O37 Nb14 O30 152.75(19) . .
O37 Nb14 O40 90.34(19) . .
O37 Nb14 O42 79.83(17) . .
O40 Nb14 Nb13 121.82(12) . .
O40 Nb14 Nb15 84.95(12) . .
O40 Nb14 Nb16 39.11(11) . .
O40 Nb14 O42 74.92(15) . .
O42 Nb14 Nb13 47.05(10) . .
O42 Nb14 Nb15 47.26(10) . .
O42 Nb14 Nb16 84.71(10) . .
Nb11 Nb15 Nb13 59.52(2) . .
Nb14 Nb15 Nb11 91.46(4) . .
Nb14 Nb15 Nb13 59.65(3) . .
Nb17 Nb15 Nb11 59.08(2) . .
Nb17 Nb15 Nb13 89.63(3) . .
Nb17 Nb15 Nb14 63.06(4) . .
O35 Nb15 Nb11 80.08(15) . .
O35 Nb15 Nb13 30.93(14) . .
O35 Nb15 Nb14 78.30(15) . .
O35 Nb15 Nb17 120.56(14) . .
O35 Nb15 O37 87.1(2) . .
O35 Nb15 O39 151.81(18) . .
O35 Nb15 O41 88.3(2) . .
O35 Nb15 O42 77.29(17) . .
O37 Nb15 Nb11 122.82(13) . .
O37 Nb15 Nb13 82.01(14) . .
O37 Nb15 Nb14 31.42(13) . .
O37 Nb15 Nb17 82.21(13) . .
O37 Nb15 O39 84.35(19) . .
O37 Nb15 O42 77.48(17) . .
O38 Nb15 Nb11 134.0(2) . .
O38 Nb15 Nb13 134.50(19) . .
O38 Nb15 Nb14 134.5(2) . .
O38 Nb15 Nb17 135.8(2) . .
O38 Nb15 O35 103.6(2) . .
O38 Nb15 O37 103.2(2) . .
O38 Nb15 O39 104.5(2) . .
O38 Nb15 O41 102.6(2) . .
O38 Nb15 O42 178.9(2) . .
O39 Nb15 Nb11 82.15(13) . .
O39 Nb15 Nb13 121.00(13) . .
O39 Nb15 Nb14 80.46(13) . .
O39 Nb15 Nb17 31.57(12) . .
O39 Nb15 O42 74.64(16) . .
O41 Nb15 Nb11 31.36(13) . .
O41 Nb15 Nb13 80.99(14) . .
O41 Nb15 Nb14 122.82(13) . .
O41 Nb15 Nb17 78.28(13) . .
O41 Nb15 O37 154.09(19) . .
O41 Nb15 O39 87.81(19) . .
O41 Nb15 O42 76.64(17) . .
O42 Nb15 Nb11 45.36(10) . .
O42 Nb15 Nb13 46.38(10) . .
O42 Nb15 Nb14 46.24(10) . .
O42 Nb15 Nb17 43.29(10) . .
Nb14 Nb16 Nb12 63.76(3) . .
Nb14 Nb16 Nb17 63.74(4) . .
Nb17 Nb16 Nb12 60.10(4) . .
O28 Nb16 Nb12 76.01(13) . .
O28 Nb16 Nb14 129.22(13) . .
O28 Nb16 Nb17 120.59(14) . .
O28 Nb16 O30 89.81(18) . .
O28 Nb16 O40 154.98(17) . .
O28 Nb16 O98 83.75(17) . .
O30 Nb16 Nb12 37.64(12) . .
O30 Nb16 Nb14 39.46(12) . .
O30 Nb16 Nb17 79.19(12) . .
O30 Nb16 O98 71.75(15) . .
O40 Nb16 Nb12 79.76(12) . .
O40 Nb16 Nb14 39.41(12) . .
O40 Nb16 Nb17 38.26(12) . .
O40 Nb16 O30 74.46(17) . .
O40 Nb16 O98 72.98(15) . .
O44 Nb16 Nb12 122.34(13) . .
O44 Nb16 Nb14 129.35(13) . .
O44 Nb16 Nb17 77.22(13) . .
O44 Nb16 O28 97.61(19) . .
O44 Nb16 O30 155.82(17) . .
O44 Nb16 O40 90.04(18) . .
O44 Nb16 O98 86.15(16) . .
O98 Nb16 Nb12 36.49(10) . .
O98 Nb16 Nb14 81.71(10) . .
O98 Nb16 Nb17 37.23(10) . .
O109 Nb16 Nb12 136.62(16) . .
O109 Nb16 Nb14 88.82(16) . .
O109 Nb16 Nb17 137.95(16) . .
O109 Nb16 O28 101.4(2) . .
O109 Nb16 O30 100.0(2) . .
O109 Nb16 O40 100.5(2) . .
O109 Nb16 O44 101.0(2) . .
O109 Nb16 O98 170.43(19) . .
Nb11 Nb17 Nb12 59.84(2) . .
Nb11 Nb17 Nb15 61.28(3) . .
Nb11 Nb17 Nb16 119.71(4) . .
Nb15 Nb17 Nb12 90.87(3) . .
Nb15 Nb17 Nb16 115.70(4) . .
Nb16 Nb17 Nb12 60.05(3) . .
O39 Nb17 Nb11 85.86(14) . .
O39 Nb17 Nb12 124.42(13) . .
O39 Nb17 Nb15 33.80(13) . .
O39 Nb17 Nb16 125.78(14) . .
O39 Nb17 O40 88.67(18) . .
O39 Nb17 O42 81.71(17) . .
O39 Nb17 O98 156.31(18) . .
O40 Nb17 Nb11 124.20(12) . .
O40 Nb17 Nb12 79.05(12) . .
O40 Nb17 Nb15 85.40(11) . .
O40 Nb17 Nb16 37.11(11) . .
O40 Nb17 O42 77.54(16) . .
O42 Nb17 Nb11 46.72(11) . .
O42 Nb17 Nb12 42.74(11) . .
O42 Nb17 Nb15 48.15(11) . .
O42 Nb17 Nb16 84.67(11) . .
O43 Nb17 Nb11 34.64(13) . .
O43 Nb17 Nb12 80.80(13) . .
O43 Nb17 Nb15 85.39(13) . .
O43 Nb17 Nb16 134.23(14) . .
O43 Nb17 O39 94.87(19) . .
O43 Nb17 O40 157.67(17) . .
O43 Nb17 O42 81.17(17) . .
O43 Nb17 O98 91.45(18) . .
O45 Nb17 Nb11 138.81(14) . .
O45 Nb17 Nb12 129.43(13) . .
O45 Nb17 Nb15 139.31(13) . .
O45 Nb17 Nb16 85.87(14) . .
O45 Nb17 O39 105.51(19) . .
O45 Nb17 O40 95.98(18) . .
O45 Nb17 O42 170.34(17) . .
O45 Nb17 O43 104.23(19) . .
O45 Nb17 O98 94.96(18) . .
O98 Nb17 Nb11 86.47(12) . .
O98 Nb17 Nb12 34.59(11) . .
O98 Nb17 Nb15 124.66(12) . .
O98 Nb17 Nb16 42.85(12) . .
O98 Nb17 O40 77.26(16) . .
O98 Nb17 O42 76.73(16) . .
Nb19 Nb18 Nb20 61.32(4) . .
Nb22 Nb18 Nb19 64.35(3) . .
Nb22 Nb18 Nb20 63.418(19) . .
O24 Nb18 Nb19 122.62(13) . .
O24 Nb18 Nb20 77.34(13) . .
O24 Nb18 Nb22 129.52(13) . .
O24 Nb18 O49 96.23(18) . .
O24 Nb18 O51 157.16(17) . .
O24 Nb18 O60 90.26(17) . .
O24 Nb18 O105 85.44(16) . .
O49 Nb18 Nb19 75.77(13) . .
O49 Nb18 Nb20 120.94(13) . .
O49 Nb18 Nb22 130.35(12) . .
O49 Nb18 O51 90.14(17) . .
O49 Nb18 O60 155.66(17) . .
O49 Nb18 O105 83.82(16) . .
O50 Nb18 Nb19 137.68(16) . .
O50 Nb18 Nb20 137.53(17) . .
O50 Nb18 Nb22 89.93(16) . .
O50 Nb18 O24 99.7(2) . .
O50 Nb18 O49 101.5(2) . .
O50 Nb18 O51 100.5(2) . .
O50 Nb18 O60 100.4(2) . .
O50 Nb18 O105 172.04(19) . .
O51 Nb18 Nb19 38.32(11) . .
O51 Nb18 Nb20 80.57(11) . .
O51 Nb18 Nb22 40.22(11) . .
O51 Nb18 O105 73.43(15) . .
O60 Nb18 Nb19 80.97(12) . .
O60 Nb18 Nb20 38.08(11) . .
O60 Nb18 Nb22 39.34(11) . .
O60 Nb18 O51 75.65(16) . .
O60 Nb18 O105 73.31(15) . .
O105 Nb18 Nb19 37.64(10) . .
O105 Nb18 Nb20 37.53(10) . .
O105 Nb18 Nb22 82.11(10) . .
Nb18 Nb19 Nb20 59.63(4) . .
Nb21 Nb19 Nb18 118.58(4) . .
Nb21 Nb19 Nb20 59.01(2) . .
Nb21 Nb19 Nb23 61.296(19) . .
Nb23 Nb19 Nb18 116.35(3) . .
Nb23 Nb19 Nb20 89.82(3) . .
O48 Nb19 Nb18 88.86(14) . .
O48 Nb19 Nb20 132.10(13) . .
O48 Nb19 Nb21 136.68(13) . .
O48 Nb19 Nb23 137.99(13) . .
O48 Nb19 O51 98.14(18) . .
O48 Nb19 O52 104.10(19) . .
O48 Nb19 O59 172.51(16) . .
O48 Nb19 O61 102.90(18) . .
O48 Nb19 O105 97.64(18) . .
O51 Nb19 Nb18 37.66(11) . .
O51 Nb19 Nb20 78.81(12) . .
O51 Nb19 Nb21 124.34(12) . .
O51 Nb19 Nb23 86.13(11) . .
O51 Nb19 O59 77.32(15) . .
O52 Nb19 Nb18 126.95(13) . .
O52 Nb19 Nb20 123.49(13) . .
O52 Nb19 Nb21 86.13(13) . .
O52 Nb19 Nb23 33.93(13) . .
O52 Nb19 O51 89.30(17) . .
O52 Nb19 O59 81.95(16) . .
O52 Nb19 O105 156.15(17) . .
O59 Nb19 Nb18 83.92(11) . .
O59 Nb19 Nb20 41.56(10) . .
O59 Nb19 Nb21 47.10(10) . .
O59 Nb19 Nb23 48.32(10) . .
O61 Nb19 Nb18 133.56(13) . .
O61 Nb19 Nb20 80.67(13) . .
O61 Nb19 Nb21 33.83(13) . .
O61 Nb19 Nb23 84.06(12) . .
O61 Nb19 O51 157.24(17) . .
O61 Nb19 O52 93.89(18) . .
O61 Nb19 O59 80.83(16) . .
O61 Nb19 O105 90.68(17) . .
O105 Nb19 Nb18 42.96(11) . .
O105 Nb19 Nb20 34.59(11) . .
O105 Nb19 Nb21 84.71(12) . .
O105 Nb19 Nb23 123.92(12) . .
O105 Nb19 O51 77.90(15) . .
O105 Nb19 O59 75.68(15) . .
Nb18 Nb20 Nb19 59.05(2) . .
Nb21 Nb20 Nb18 118.21(4) . .
Nb21 Nb20 Nb19 59.22(4) . .
Nb24 Nb20 Nb18 116.03(2) . .
Nb24 Nb20 Nb19 89.74(3) . .
Nb24 Nb20 Nb21 61.26(3) . .
O23 Nb20 Nb18 86.20(13) . .
O23 Nb20 Nb19 129.26(13) . .
O23 Nb20 Nb21 137.97(14) . .
O23 Nb20 Nb24 140.71(13) . .
O23 Nb20 O59 169.92(17) . .
O23 Nb20 O60 95.72(17) . .
O23 Nb20 O62 105.72(18) . .
O23 Nb20 O104 103.69(18) . .
O23 Nb20 O105 94.93(17) . .
O59 Nb20 Nb18 83.97(10) . .
O59 Nb20 Nb19 42.36(10) . .
O59 Nb20 Nb21 47.25(10) . .
O59 Nb20 Nb24 47.43(10) . .
O60 Nb20 Nb18 37.04(11) . .
O60 Nb20 Nb19 78.48(11) . .
O60 Nb20 Nb21 124.75(11) . .
O60 Nb20 Nb24 86.83(11) . .
O60 Nb20 O59 77.67(15) . .
O62 Nb20 Nb18 127.99(13) . .
O62 Nb20 Nb19 124.56(13) . .
O62 Nb20 Nb21 86.26(13) . .
O62 Nb20 Nb24 34.99(12) . .
O62 Nb20 O59 82.20(16) . .
O62 Nb20 O60 90.97(17) . .
O62 Nb20 O104 94.94(19) . .
O62 Nb20 O105 157.17(17) . .
O104 Nb20 Nb18 131.91(13) . .
O104 Nb20 Nb19 80.13(13) . .
O104 Nb20 Nb21 34.37(12) . .
O104 Nb20 Nb24 85.55(13) . .
O104 Nb20 O59 81.43(16) . .
O104 Nb20 O60 157.29(17) . .
O104 Nb20 O105 89.40(18) . .
O105 Nb20 Nb18 42.56(11) . .
O105 Nb20 Nb19 34.39(11) . .
O105 Nb20 Nb21 84.76(12) . .
O105 Nb20 Nb24 123.63(11) . .
O105 Nb20 O59 76.28(15) . .
O105 Nb20 O60 77.15(16) . .
Nb19 Nb21 Nb23 59.43(4) . .
Nb19 Nb21 Nb24 90.07(4) . .
Nb20 Nb21 Nb19 61.77(4) . .
Nb20 Nb21 Nb23 90.33(4) . .
Nb20 Nb21 Nb24 59.30(4) . .
Nb24 Nb21 Nb23 59.97(3) . .
O58 Nb21 Nb19 77.85(13) . .
O58 Nb21 Nb20 120.90(13) . .
O58 Nb21 Nb23 30.60(12) . .
O58 Nb21 Nb24 81.07(13) . .
O58 Nb21 O59 77.63(16) . .
O58 Nb21 O61 85.11(18) . .
O58 Nb21 O104 152.56(17) . .
O59 Nb21 Nb19 44.00(10) . .
O59 Nb21 Nb20 43.29(9) . .
O59 Nb21 Nb23 47.11(9) . .
O59 Nb21 Nb24 46.19(9) . .
O61 Nb21 Nb19 31.17(11) . .
O61 Nb21 Nb20 81.32(12) . .
O61 Nb21 Nb23 80.47(12) . .
O61 Nb21 Nb24 121.23(12) . .
O61 Nb21 O59 75.08(15) . .
O61 Nb21 O104 85.46(17) . .
O63 Nb21 Nb19 121.07(12) . .
O63 Nb21 Nb20 78.48(13) . .
O63 Nb21 Nb23 80.74(13) . .
O63 Nb21 Nb24 31.00(12) . .
O63 Nb21 O58 89.05(18) . .
O63 Nb21 O59 77.12(16) . .
O63 Nb21 O61 152.20(17) . .
O63 Nb21 O104 87.40(18) . .
O64 Nb21 Nb19 136.26(16) . .
O64 Nb21 Nb20 135.82(16) . .
O64 Nb21 Nb23 133.76(16) . .
O64 Nb21 Nb24 133.61(16) . .
O64 Nb21 O58 103.3(2) . .
O64 Nb21 O59 179.09(19) . .
O64 Nb21 O61 105.1(2) . .
O64 Nb21 O63 102.6(2) . .
O64 Nb21 O104 104.1(2) . .
O104 Nb21 Nb19 80.77(12) . .
O104 Nb21 Nb20 31.94(12) . .
O104 Nb21 Nb23 122.17(12) . .
O104 Nb21 Nb24 81.96(13) . .
O104 Nb21 O59 75.06(15) . .
Nb18 Nb22 Nb23 116.52(3) . .
Nb18 Nb22 Nb24 117.72(2) . .
Nb24 Nb22 Nb23 60.11(3) . .
O51 Nb22 Nb18 39.40(11) . .
O51 Nb22 Nb23 84.19(12) . .
O51 Nb22 Nb24 121.38(11) . .
O51 Nb22 O59 74.82(15) . .
O53 Nb22 Nb18 91.87(16) . .
O53 Nb22 Nb23 135.26(16) . .
O53 Nb22 Nb24 136.89(16) . .
O53 Nb22 O51 101.5(2) . .
O53 Nb22 O54 103.2(2) . .
O53 Nb22 O57 103.8(2) . .
O53 Nb22 O59 175.87(19) . .
O53 Nb22 O60 102.20(19) . .
O54 Nb22 Nb18 127.80(14) . .
O54 Nb22 Nb23 32.07(13) . .
O54 Nb22 Nb24 83.50(13) . .
O54 Nb22 O51 88.43(18) . .
O54 Nb22 O59 78.74(16) . .
O54 Nb22 O60 151.73(17) . .
O57 Nb22 Nb18 130.15(13) . .
O57 Nb22 Nb23 84.27(14) . .
O57 Nb22 Nb24 33.20(13) . .
O57 Nb22 O51 153.08(17) . .
O57 Nb22 O54 94.52(19) . .
O57 Nb22 O59 79.52(16) . .
O57 Nb22 O60 91.19(17) . .
O59 Nb22 Nb18 84.08(9) . .
O59 Nb22 Nb23 46.95(9) . .
O59 Nb22 Nb24 46.62(10) . .
O60 Nb22 Nb18 39.00(11) . .
O60 Nb22 Nb23 121.81(11) . .
O60 Nb22 Nb24 86.33(12) . .
O60 Nb22 O51 74.57(16) . .
O60 Nb22 O59 75.12(14) . .
Nb19 Nb23 Nb21 59.27(4) . .
Nb19 Nb23 Nb22 62.78(3) . .
Nb19 Nb23 Nb24 89.88(3) . .
Nb21 Nb23 Nb22 91.01(4) . .
Nb24 Nb23 Nb21 59.80(2) . .
Nb24 Nb23 Nb22 59.21(4) . .
O52 Nb23 Nb19 31.40(12) . .
O52 Nb23 Nb21 82.33(13) . .
O52 Nb23 Nb22 80.15(13) . .
O52 Nb23 Nb24 121.03(12) . .
O52 Nb23 O59 75.01(15) . .
O54 Nb23 Nb19 80.25(12) . .
O54 Nb23 Nb21 121.19(12) . .
O54 Nb23 Nb22 30.34(12) . .
O54 Nb23 Nb24 81.35(13) . .
O54 Nb23 O52 82.70(18) . .
O54 Nb23 O59 75.37(15) . .
O55 Nb23 Nb19 133.98(17) . .
O55 Nb23 Nb21 135.29(17) . .
O55 Nb23 Nb22 133.70(17) . .
O55 Nb23 Nb24 136.13(17) . .
O55 Nb23 O52 102.8(2) . .
O55 Nb23 O54 103.5(2) . .
O55 Nb23 O56 104.7(2) . .
O55 Nb23 O58 104.1(2) . .
O55 Nb23 O59 177.6(2) . .
O56 Nb23 Nb19 121.34(12) . .
O56 Nb23 Nb21 81.64(13) . .
O56 Nb23 Nb22 77.51(13) . .
O56 Nb23 Nb24 31.50(12) . .
O56 Nb23 O52 152.14(17) . .
O56 Nb23 O54 86.32(19) . .
O56 Nb23 O59 77.46(15) . .
O58 Nb23 Nb19 78.13(13) . .
O58 Nb23 Nb21 31.23(12) . .
O58 Nb23 Nb22 122.23(13) . .
O58 Nb23 Nb24 81.38(13) . .
O58 Nb23 O52 87.79(18) . .
O58 Nb23 O54 152.22(17) . .
O58 Nb23 O56 90.19(18) . .
O58 Nb23 O59 76.97(16) . .
O59 Nb23 Nb19 43.88(9) . .
O59 Nb23 Nb21 45.82(9) . .
O59 Nb23 Nb22 45.29(9) . .
O59 Nb23 Nb24 46.04(9) . .
Nb20 Nb24 Nb21 59.43(2) . .
Nb20 Nb24 Nb22 62.803(19) . .
Nb20 Nb24 Nb23 90.56(3) . .
Nb21 Nb24 Nb23 60.22(4) . .
Nb22 Nb24 Nb21 92.14(4) . .
Nb22 Nb24 Nb23 60.69(2) . .
O56 Nb24 Nb20 122.22(13) . .
O56 Nb24 Nb21 82.16(13) . .
O56 Nb24 Nb22 78.94(13) . .
O56 Nb24 Nb23 31.69(12) . .
O56 Nb24 O57 87.71(18) . .
O56 Nb24 O59 78.86(16) . .
O56 Nb24 O62 153.81(17) . .
O57 Nb24 Nb20 80.97(12) . .
O57 Nb24 Nb21 123.16(12) . .
O57 Nb24 Nb22 31.19(12) . .
O57 Nb24 Nb23 83.28(13) . .
O57 Nb24 O59 77.05(15) . .
O57 Nb24 O62 83.26(17) . .
O59 Nb24 Nb20 43.36(9) . .
O59 Nb24 Nb21 46.10(10) . .
O59 Nb24 Nb22 46.15(9) . .
O59 Nb24 Nb23 47.25(10) . .
O62 Nb24 Nb20 32.00(11) . .
O62 Nb24 Nb21 82.35(12) . .
O62 Nb24 Nb22 80.66(12) . .
O62 Nb24 Nb23 122.41(11) . .
O62 Nb24 O59 75.17(15) . .
O63 Nb24 Nb20 78.82(12) . .
O63 Nb24 Nb21 31.33(12) . .
O63 Nb24 Nb22 123.46(13) . .
O63 Nb24 Nb23 81.20(13) . .
O63 Nb24 O56 89.74(18) . .
O63 Nb24 O57 154.30(17) . .
O63 Nb24 O59 77.36(16) . .
O63 Nb24 O62 87.92(17) . .
O65 Nb24 Nb20 134.26(15) . .
O65 Nb24 Nb21 134.94(16) . .
O65 Nb24 Nb22 132.92(16) . .
O65 Nb24 Nb23 135.17(15) . .
O65 Nb24 O56 103.5(2) . .
O65 Nb24 O57 101.8(2) . .
O65 Nb24 O59 177.38(18) . .
O65 Nb24 O62 102.38(19) . .
O65 Nb24 O63 103.6(2) . .
N1 Cu1 O81 93.7(3) . .
N1 Cu1 N2 85.6(3) . .
N2 Cu1 O81 89.6(3) . .
N3 Cu1 O81 95.0(3) . .
N3 Cu1 N1 93.2(3) . .
N3 Cu1 N2 175.3(3) . .
N3 Cu1 N4 84.9(3) . .
N4 Cu1 O81 96.8(2) . .
N4 Cu1 N1 169.5(3) . .
N4 Cu1 N2 95.5(3) . .
N9 Cu2 N9 180.0 2_567 .
N10 Cu2 N9 94.8(3) 2_567 .
N10 Cu2 N9 85.2(3) 2_567 2_567
N10 Cu2 N9 85.2(3) . .
N10 Cu2 N9 94.8(3) . 2_567
N10 Cu2 N10 180.0(5) 2_567 .
N11 Cu3 N11 180.0 . 2_556
N11 Cu3 N12 85.5(3) . .
N11 Cu3 N12 94.5(3) 2_556 .
N11 Cu3 N12 94.5(3) . 2_556
N11 Cu3 N12 85.5(3) 2_556 2_556
N12 Cu3 N12 180.0 . 2_556
N13 Cu4 N15 96.1(2) . .
N13 Cu4 N16 175.6(2) . .
N14 Cu4 N13 85.1(2) . .
N14 Cu4 N15 178.8(3) . .
N14 Cu4 N16 93.0(3) . .
N15 Cu4 N16 85.8(3) . .
N5 Cu5 O26 92.4(2) . .
N5 Cu5 N6 85.1(3) . .
N5 Cu5 N7 93.6(3) . .
N5 Cu5 N8 178.5(4) . .
N6 Cu5 O26 102.3(2) . .
N6 Cu5 N7 163.1(3) . .
N6 Cu5 N8 94.4(4) . .
N7 Cu5 O26 94.6(2) . .
N8 Cu5 O26 89.1(3) . .
N8 Cu5 N7 86.4(3) . .
Nb6 O2 Nb3 116.8(2) . .
Nb7 O3 Nb3 117.9(2) . .
Nb5 O4 Nb3 117.2(2) . .
Nb4 O5 Nb3 115.2(2) . .
Nb4 O7 Nb9 103.84(17) . .
Nb5 O7 Nb4 111.76(19) . .
Nb5 O7 Nb9 101.51(17) . .
Nb4 O8 Nb10 137.4(2) . .
Nb4 O9 Nb6 113.8(2) . .
Nb3 O10 Nb7 86.63(13) . .
Nb4 O10 Nb3 88.94(14) . .
Nb4 O10 Nb5 95.12(16) . .
Nb4 O10 Nb6 89.66(15) . .
Nb4 O10 Nb7 175.16(19) . .
Nb5 O10 Nb3 86.61(13) . .
Nb5 O10 Nb7 86.55(14) . .
Nb6 O10 Nb3 88.11(14) . .
Nb6 O10 Nb5 172.80(19) . .
Nb6 O10 Nb7 88.26(15) . .
Nb8 O10 Nb3 175.1(2) . .
Nb8 O10 Nb4 95.21(15) . .
Nb8 O10 Nb5 95.51(15) . .
Nb8 O10 Nb6 89.39(14) . .
Nb8 O10 Nb7 89.13(14) . .
Nb5 O11 Nb7 115.9(2) . .
Nb6 O12 Nb7 116.9(2) . .
Nb8 O14 Nb7 115.5(2) . .
Nb8 O15 Nb6 113.6(2) . .
Nb5 O16 Nb8 110.37(18) . .
Nb5 O16 Nb9 101.28(17) . .
Nb9 O16 Nb8 102.95(17) . .
Nb4 O17 Nb9 99.97(17) . .
Nb8 O17 Nb4 111.34(19) . .
Nb8 O17 Nb9 100.20(17) . .
Nb9 O19 Nb10 150.8(2) . .
Nb8 O20 Nb2 136.9(2) . .
Nb9 O21 Nb2 149.6(2) . .
Nb20 O23 Nb2 137.0(2) . .
Nb18 O24 Nb2 148.1(2) . .
Nb10 O26 Cu5 144.5(2) . .
Nb12 O27 Nb10 136.0(2) . .
Nb10 O28 Nb16 148.6(2) . .
Nb12 O29 Nb11 114.3(2) . .
Nb14 O30 Nb12 111.47(19) . .
Nb14 O30 Nb16 100.74(18) . .
Nb16 O30 Nb12 104.86(18) . .
Nb12 O31 Nb13 116.2(2) . .
Nb11 O32 Nb13 117.1(2) . .
Nb14 O34 Nb13 116.4(2) . .
Nb13 O35 Nb15 118.1(2) . .
Nb14 O37 Nb15 115.8(2) . .
Nb17 O39 Nb15 114.6(2) . .
Nb14 O40 Nb17 110.24(19) . .
Nb16 O40 Nb14 101.48(18) . .
Nb16 O40 Nb17 104.63(17) . .
Nb11 O41 Nb15 116.8(2) . .
Nb11 O42 Nb13 87.38(14) . .
Nb11 O42 Nb14 171.84(19) . .
Nb11 O42 Nb15 87.55(14) . .
Nb12 O42 Nb11 90.16(15) . .
Nb12 O42 Nb13 89.32(15) . .
Nb12 O42 Nb14 95.43(15) . .
Nb12 O42 Nb15 175.8(2) . .
Nb13 O42 Nb15 87.07(14) . .
Nb14 O42 Nb13 86.75(14) . .
Nb14 O42 Nb15 86.50(14) . .
Nb17 O42 Nb11 89.67(15) . .
Nb17 O42 Nb12 94.93(16) . .
Nb17 O42 Nb13 174.8(2) . .
Nb17 O42 Nb14 95.74(15) . .
Nb17 O42 Nb15 88.56(15) . .
Nb17 O43 Nb11 113.6(2) . .
Nb16 O44 Nb1 148.2(2) . .
Nb17 O45 Nb1 138.2(2) . .
Nb19 O48 Nb1 136.1(2) . .
Nb1 O49 Nb18 148.8(2) . .
Nb18 O51 Nb19 104.02(17) . .
Nb18 O51 Nb22 100.38(17) . .
Nb19 O51 Nb22 110.65(18) . .
Nb19 O52 Nb23 114.7(2) . .
Nb22 O54 Nb23 117.6(2) . .
Nb24 O56 Nb23 116.8(2) . .
Nb22 O57 Nb24 115.6(2) . .
Nb23 O58 Nb21 118.2(2) . .
Nb19 O59 Nb21 88.89(14) . .
Nb19 O59 Nb22 95.68(15) . .
Nb19 O59 Nb23 87.80(13) . .
Nb19 O59 Nb24 173.68(19) . .
Nb20 O59 Nb19 96.08(15) . .
Nb20 O59 Nb21 89.46(13) . .
Nb20 O59 Nb22 95.36(15) . .
Nb20 O59 Nb23 174.74(19) . .
Nb20 O59 Nb24 89.21(14) . .
Nb21 O59 Nb23 87.07(13) . .
Nb21 O59 Nb24 87.71(13) . .
Nb22 O59 Nb21 172.95(18) . .
Nb22 O59 Nb23 87.76(13) . .
Nb22 O59 Nb24 87.23(13) . .
Nb24 O59 Nb23 86.71(13) . .
Nb18 O60 Nb20 104.87(17) . .
Nb18 O60 Nb22 101.67(17) . .
Nb22 O60 Nb20 109.79(17) . .
Nb19 O61 Nb21 115.0(2) . .
Nb20 O62 Nb24 113.0(2) . .
Nb24 O63 Nb21 117.7(2) . .
O83 O84 O84 108.9(7) . 2_666
Nb12 O98 Nb16 100.94(17) . .
Nb12 O98 Nb17 110.36(19) . .
Nb17 O98 Nb16 99.92(17) . .
Nb20 O104 Nb21 113.7(2) . .
Nb19 O105 Nb18 99.40(16) . .
Nb19 O105 Nb20 111.02(19) . .
Nb20 O105 Nb18 99.91(16) . .
C12 N1 Cu1 108.7(6) . .
C11 N2 Cu1 107.4(6) . .
C13 N3 Cu1 107.8(5) . .
C14 N4 Cu1 110.2(5) . .
C16 N5 Cu5 107.5(5) . .
C15 N6 Cu5 110.1(5) . .
C18 N7 Cu5 106.2(6) . .
C17 N8 Cu5 108.7(7) . .
C21 N9 Cu2 109.1(6) . .
C22 N10 Cu2 108.9(5) . .
C2 N11 Cu3 110.4(7) . .
C1 N12 Cu3 106.8(7) . .
C5 N13 Cu4 107.2(5) . .
C6 N14 Cu4 109.9(5) . .
C3 N15 Cu4 106.9(5) . .
C4 N16 Cu4 108.6(5) . .
C2 C1 N12 113.2(11) . .
C1 C2 N11 114.4(12) . .
N15 C3 C4 107.3(6) . .
N16 C4 C3 107.4(6) . .
N13 C5 C6 107.4(6) . .
N14 C6 C5 106.0(6) . .
C8 C7 N20 109.7(11) . .
C7 C8 N19 110.8(10) . .
N17 C9 C10 116.4(8) . .
N18 C10 C9 112.5(7) . .
N2 C11 C12 107.7(8) . .
N1 C12 C11 107.6(8) . .
N3 C13 C14 107.3(7) . .
N4 C14 C13 107.7(7) . .
N6 C15 C16 108.9(7) . .
N5 C16 C15 104.8(8) . .
C18 C17 N8 107.4(9) . .
N7 C18 C17 109.8(9) . .
C20 C19 N21 110.5(14) . .
C19 C20 N22 112.4(12) . .
N9 C21 C22 106.9(7) . .
N10 C22 C21 108.0(7) . .

loop_
_geom_bond_atom_site_label_1
_geom_bond_atom_site_label_2
_geom_bond_distance
_geom_bond_site_symmetry_2
Nb1 O44 1.928(4) .
Nb1 O45 2.039(4) .
Nb1 O46 2.372(4) .
Nb1 O47 1.749(4) .
Nb1 O48 2.015(4) .
Nb1 O49 1.922(4) .
Nb2 O20 2.028(4) .
Nb2 O21 1.958(4) .
Nb2 O22 1.710(5) .
Nb2 O23 2.040(4) .
Nb2 O24 1.922(4) .
Nb2 O97 2.461(5) .
Nb3 Nb4 3.2905(14) .
Nb3 Nb5 3.3052(15) .
Nb3 Nb6 3.3361(18) .
Nb3 Nb7 3.3241(16) .
Nb3 O1 1.746(4) .
Nb3 O2 1.980(5) .
Nb3 O3 1.949(5) .
Nb3 O4 1.967(5) .
Nb3 O5 2.017(5) .
Nb3 O10 2.421(4) .
Nb4 Nb6 3.2799(19) .
Nb4 Nb8 3.3438(16) .
Nb4 Nb9 3.2922(15) .
Nb4 O5 1.878(4) .
Nb4 O7 2.088(4) .
Nb4 O8 1.824(4) .
Nb4 O9 1.889(4) .
Nb4 O10 2.274(4) .
Nb4 O17 2.032(4) .
Nb5 Nb7 3.306(2) .
Nb5 Nb9 3.2323(13) .
Nb5 O4 1.905(5) .
Nb5 O6 1.739(5) .
Nb5 O7 2.079(4) .
Nb5 O10 2.398(4) .
Nb5 O11 1.916(5) .
Nb5 O16 2.088(4) .
Nb6 Nb7 3.343(2) .
Nb6 Nb8 3.2578(15) .
Nb6 O2 1.937(4) .
Nb6 O9 2.025(4) .
Nb6 O10 2.377(4) .
Nb6 O12 1.949(5) .
Nb6 O13 1.759(5) .
Nb6 O15 2.011(4) .
Nb7 Nb8 3.2852(14) .
Nb7 O3 1.930(5) .
Nb7 O10 2.425(4) .
Nb7 O11 1.985(5) .
Nb7 O12 1.976(5) .
Nb7 O14 2.012(4) .
Nb7 O110 1.753(5) .
Nb8 Nb9 3.2867(19) .
Nb8 O10 2.253(4) .
Nb8 O14 1.872(4) .
Nb8 O15 1.881(4) .
Nb8 O16 2.108(4) .
Nb8 O17 2.017(4) .
Nb8 O20 1.829(4) .
Nb9 O7 2.095(4) .
Nb9 O16 2.093(4) .
Nb9 O17 2.262(4) .
Nb9 O18 1.748(5) .
Nb9 O19 1.913(4) .
Nb9 O21 1.910(4) .
Nb10 O8 2.071(4) .
Nb10 O19 1.938(4) .
Nb10 O25 2.392(5) .
Nb10 O26 1.742(4) .
Nb10 O27 2.018(4) .
Nb10 O28 1.917(4) .
Nb11 Nb12 3.2776(14) .
Nb11 Nb13 3.3139(16) .
Nb11 Nb15 3.3237(18) .
Nb11 Nb17 3.2515(15) .
Nb11 O29 2.024(4) .
Nb11 O32 1.933(5) .
Nb11 O41 1.938(5) .
Nb11 O42 2.367(4) .
Nb11 O43 2.017(4) .
Nb11 O108 1.764(5) .
Nb12 Nb13 3.299(2) .
Nb12 Nb16 3.3169(15) .
Nb12 Nb17 3.3184(19) .
Nb12 O27 1.848(4) .
Nb12 O29 1.876(4) .
Nb12 O30 2.096(4) .
Nb12 O31 1.879(4) .
Nb12 O42 2.261(4) .
Nb12 O98 2.009(4) .
Nb13 Nb14 3.3147(16) .
Nb13 Nb15 3.352(2) .
Nb13 O31 2.007(5) .
Nb13 O32 1.952(5) .
Nb13 O33 1.742(5) .
Nb13 O34 1.988(5) .
Nb13 O35 1.953(5) .
Nb13 O42 2.430(4) .
Nb14 Nb15 3.3116(14) .
Nb14 Nb16 3.207(2) .
Nb14 O30 2.074(4) .
Nb14 O34 1.912(5) .
Nb14 O36 1.732(5) .
Nb14 O37 1.918(5) .
Nb14 O40 2.077(4) .
Nb14 O42 2.396(4) .
Nb15 Nb17 3.270(2) .
Nb15 O35 1.956(5) .
Nb15 O37 1.991(5) .
Nb15 O38 1.749(5) .
Nb15 O39 2.001(4) .
Nb15 O41 1.965(5) .
Nb15 O42 2.437(4) .
Nb16 Nb17 3.3101(13) .
Nb16 O28 1.937(4) .
Nb16 O30 2.089(4) .
Nb16 O40 2.064(4) .
Nb16 O44 1.921(4) .
Nb16 O98 2.285(4) .
Nb16 O109 1.727(5) .
Nb17 O39 1.883(4) .
Nb17 O40 2.118(4) .
Nb17 O42 2.243(4) .
Nb17 O43 1.867(4) .
Nb17 O45 1.830(4) .
Nb17 O98 2.033(4) .
Nb18 Nb19 3.2787(13) .
Nb18 Nb20 3.2986(19) .
Nb18 Nb22 3.200(2) .
Nb18 O24 1.918(4) .
Nb18 O49 1.948(4) .
Nb18 O50 1.745(5) .
Nb18 O51 2.065(4) .
Nb18 O60 2.056(4) .
Nb18 O105 2.265(4) .
Nb19 Nb20 3.3541(18) .
Nb19 Nb21 3.2707(18) .
Nb19 Nb23 3.276(2) .
Nb19 O48 1.830(4) .
Nb19 O51 2.095(4) .
Nb19 O52 1.878(4) .
Nb19 O59 2.273(4) .
Nb19 O61 1.868(4) .
Nb19 O105 2.030(4) .
Nb20 Nb21 3.2633(13) .
Nb20 Nb24 3.259(2) .
Nb20 O23 1.840(4) .
Nb20 O59 2.238(4) .
Nb20 O60 2.105(4) .
Nb20 O62 1.876(4) .
Nb20 O104 1.885(4) .
Nb20 O105 2.040(4) .
Nb21 Nb23 3.3373(16) .
Nb21 Nb24 3.3232(16) .
Nb21 O58 1.963(4) .
Nb21 O59 2.397(4) .
Nb21 O61 2.009(4) .
Nb21 O63 1.951(4) .
Nb21 O64 1.747(4) .
Nb21 O104 2.012(4) .
Nb22 Nb23 3.3481(14) .
Nb22 Nb24 3.2984(19) .
Nb22 O51 2.100(4) .
Nb22 O53 1.748(5) .
Nb22 O54 1.908(4) .
Nb22 O57 1.894(4) .
Nb22 O59 2.381(4) .
Nb22 O60 2.071(4) .
Nb23 Nb24 3.3289(18) .
Nb23 O52 2.012(4) .
Nb23 O54 2.006(4) .
Nb23 O55 1.748(4) .
Nb23 O56 1.959(4) .
Nb23 O58 1.927(4) .
Nb23 O59 2.449(4) .
Nb24 O56 1.949(4) .
Nb24 O57 2.003(4) .
Nb24 O59 2.400(4) .
Nb24 O62 2.030(4) .
Nb24 O63 1.933(4) .
Nb24 O65 1.758(4) .
Cu1 O81 2.369(6) .
Cu1 N1 1.996(7) .
Cu1 N2 2.001(7) .
Cu1 N3 1.977(7) .
Cu1 N4 1.989(6) .
Cu2 N9 1.985(7) .
Cu2 N9 1.985(7) 2_567
Cu2 N10 1.980(7) 2_567
Cu2 N10 1.980(7) .
Cu3 N11 1.971(7) .
Cu3 N11 1.971(7) 2_556
Cu3 N12 2.005(8) .
Cu3 N12 2.005(8) 2_556
Cu4 N13 1.998(6) .
Cu4 N14 1.979(6) .
Cu4 N15 2.004(6) .
Cu4 N16 2.004(6) .
Cu5 O26 2.419(5) .
Cu5 N5 1.980(7) .
Cu5 N6 1.984(7) .
Cu5 N7 2.015(7) .
Cu5 N8 2.004(8) .
O83 O84 1.483(9) .
O84 O84 1.530(15) 2_666
N1 C12 1.480(13) .
N2 C11 1.459(12) .
N3 C13 1.485(11) .
N4 C14 1.487(11) .
N5 C16 1.491(10) .
N6 C15 1.491(13) .
N7 C18 1.497(12) .
N8 C17 1.507(15) .
N9 C21 1.464(11) .
N10 C22 1.476(12) .
N11 C2 1.476(16) .
N12 C1 1.501(16) .
N13 C5 1.462(10) .
N14 C6 1.469(10) .
N15 C3 1.496(10) .
N16 C4 1.477(11) .
N17 C9 1.445(12) .
N18 C10 1.488(10) .
N19 C8 1.463(12) .
N20 C7 1.563(17) .
N21 C19 1.56(2) .
N22 C20 1.68(2) .
C1 C2 1.384(19) .
C3 C4 1.520(12) .
C5 C6 1.528(12) .
C7 C8 1.442(18) .
C9 C10 1.493(12) .
C11 C12 1.523(14) .
C13 C14 1.496(13) .
C15 C16 1.535(14) .
C17 C18 1.500(17) .
C19 C20 1.45(2) .
C21 C22 1.511(12) .

loop_
_geom_torsion_atom_site_label_1
_geom_torsion_atom_site_label_2
_geom_torsion_atom_site_label_3
_geom_torsion_atom_site_label_4
_geom_torsion
_geom_torsion_site_symmetry_1
_geom_torsion_site_symmetry_2
_geom_torsion_site_symmetry_3
_geom_torsion_site_symmetry_4
Nb3 Nb4 O8 Nb10 143.1(2) . . . .
Nb3 Nb4 O9 Nb6 -42.37(18) . . . .
Nb4 Nb8 O14 Nb7 5.4(3) . . . .
Nb4 Nb8 O15 Nb6 -48.42(18) . . . .
Nb4 Nb8 O20 Nb2 46.5(4) . . . .
Nb6 Nb4 O5 Nb3 41.9(2) . . . .
Nb6 Nb4 O8 Nb10 -115.1(3) . . . .
Nb6 Nb8 O14 Nb7 -42.6(2) . . . .
Nb6 Nb8 O20 Nb2 136.8(2) . . . .
Nb7 Nb8 O15 Nb6 42.48(18) . . . .
Nb7 Nb8 O20 Nb2 -125.0(3) . . . .
Nb8 Nb4 O5 Nb3 -5.7(3) . . . .
Nb8 Nb4 O8 Nb10 -27.7(4) . . . .
Nb8 Nb4 O9 Nb6 47.95(18) . . . .
Nb9 Nb4 O5 Nb3 -80.3(3) . . . .
Nb9 Nb4 O8 Nb10 15.9(3) . . . .
Nb9 Nb4 O9 Nb6 78.7(2) . . . .
Nb9 Nb8 O14 Nb7 80.7(3) . . . .
Nb9 Nb8 O15 Nb6 -79.7(2) . . . .
Nb9 Nb8 O20 Nb2 2.6(3) . . . .
Nb11 Nb12 O27 Nb10 132.1(2) . . . .
Nb11 Nb12 O31 Nb13 -40.8(2) . . . .
Nb11 Nb17 O39 Nb15 40.7(2) . . . .
Nb11 Nb17 O45 Nb1 -119.0(3) . . . .
Nb12 Nb17 O39 Nb15 -8.0(3) . . . .
Nb12 Nb17 O43 Nb11 48.64(18) . . . .
Nb12 Nb17 O45 Nb1 -31.7(4) . . . .
Nb13 Nb12 O27 Nb10 -129.1(3) . . . .
Nb13 Nb12 O29 Nb11 42.60(19) . . . .
Nb15 Nb17 O43 Nb11 -42.99(18) . . . .
Nb15 Nb17 O45 Nb1 138.9(2) . . . .
Nb16 Nb12 O27 Nb10 -3.4(3) . . . .
Nb16 Nb12 O29 Nb11 -77.5(3) . . . .
Nb16 Nb12 O31 Nb13 81.1(3) . . . .
Nb16 Nb17 O39 Nb15 -83.4(2) . . . .
Nb16 Nb17 O43 Nb11 78.9(3) . . . .
Nb16 Nb17 O45 Nb1 13.3(3) . . . .
Nb17 Nb12 O27 Nb10 40.1(4) . . . .
Nb17 Nb12 O29 Nb11 -48.10(18) . . . .
Nb17 Nb12 O31 Nb13 6.7(3) . . . .
Nb18 Nb19 O48 Nb1 0.9(3) . . . .
Nb18 Nb19 O52 Nb23 82.9(2) . . . .
Nb18 Nb19 O61 Nb21 -76.5(2) . . . .
Nb18 Nb20 O23 Nb2 15.6(3) . . . .
Nb18 Nb20 O62 Nb24 -81.7(2) . . . .
Nb18 Nb20 O104 Nb21 79.2(2) . . . .
Nb18 Nb22 O57 Nb24 79.8(2) . . . .
Nb19 Nb20 O23 Nb2 -28.4(4) . . . .
Nb19 Nb20 O62 Nb24 -6.4(3) . . . .
Nb19 Nb20 O104 Nb21 48.28(17) . . . .
Nb20 Nb19 O48 Nb1 46.6(4) . . . .
Nb20 Nb19 O52 Nb23 8.0(3) . . . .
Nb20 Nb19 O61 Nb21 -46.20(18) . . . .
Nb21 Nb19 O48 Nb1 133.5(2) . . . .
Nb21 Nb19 O52 Nb23 -40.38(19) . . . .
Nb21 Nb20 O23 Nb2 -113.8(3) . . . .
Nb21 Nb20 O62 Nb24 41.69(18) . . . .
Nb23 Nb19 O48 Nb1 -128.9(2) . . . .
Nb23 Nb19 O61 Nb21 44.60(18) . . . .
Nb23 Nb22 O57 Nb24 -40.41(19) . . . .
Nb24 Nb20 O23 Nb2 143.4(2) . . . .
Nb24 Nb20 O104 Nb21 -42.23(18) . . . .
Cu1 N1 C12 C11 35.6(9) . . . .
Cu1 N2 C11 C12 43.3(9) . . . .
Cu1 N3 C13 C14 44.9(8) . . . .
Cu1 N4 C14 C13 32.1(8) . . . .
Cu2 N9 C21 C22 -40.2(9) . . . .
Cu2 N10 C22 C21 -37.7(9) . . . .
Cu3 N11 C2 C1 16.7(17) . . . .
Cu3 N12 C1 C2 32.6(17) . . . .
Cu4 N13 C5 C6 44.0(7) . . . .
Cu4 N14 C6 C5 37.5(8) . . . .
Cu4 N15 C3 C4 42.5(8) . . . .
Cu4 N16 C4 C3 38.3(8) . . . .
Cu5 N5 C16 C15 48.5(8) . . . .
Cu5 N6 C15 C16 27.8(8) . . . .
Cu5 N7 C18 C17 -41.5(10) . . . .
Cu5 N8 C17 C18 -35.5(12) . . . .
O5 Nb4 O8 Nb10 144.4(3) . . . .
O5 Nb4 O9 Nb6 -74.9(2) . . . .
O7 Nb4 O5 Nb3 -81.7(2) . . . .
O7 Nb4 O8 Nb10 52.8(4) . . . .
O7 Nb4 O9 Nb6 23.9(5) . . . .
O8 Nb4 O5 Nb3 -178.5(2) . . . .
O8 Nb4 O9 Nb6 177.8(2) . . . .
O8 Nb10 O26 Cu5 -112.5(4) . . . .
O9 Nb4 O5 Nb3 75.0(2) . . . .
O9 Nb4 O8 Nb10 -117.0(3) . . . .
O10 Nb4 O5 Nb3 -4.8(2) . . . .
O10 Nb4 O9 Nb6 5.16(19) . . . .
O10 Nb8 O14 Nb7 4.5(2) . . . .
O10 Nb8 O15 Nb6 -5.2(2) . . . .
O14 Nb8 O15 Nb6 75.0(2) . . . .
O14 Nb8 O20 Nb2 -126.0(3) . . . .
O15 Nb8 O14 Nb7 -75.9(3) . . . .
O15 Nb8 O20 Nb2 136.4(3) . . . .
O16 Nb8 O14 Nb7 82.1(2) . . . .
O16 Nb8 O15 Nb6 -23.7(6) . . . .
O16 Nb8 O20 Nb2 -34.9(4) . . . .
O17 Nb4 O5 Nb3 -23.2(6) . . . .
O17 Nb4 O8 Nb10 -25.6(4) . . . .
O17 Nb4 O9 Nb6 80.9(2) . . . .
O17 Nb8 O14 Nb7 23.9(6) . . . .
O17 Nb8 O15 Nb6 -81.7(2) . . . .
O17 Nb8 O20 Nb2 44.1(4) . . . .
O19 Nb10 O26 Cu5 160.3(4) . . . .
O20 Nb8 O14 Nb7 178.8(2) . . . .
O20 Nb8 O15 Nb6 179.5(2) . . . .
O23 Nb20 O62 Nb24 -179.3(2) . . . .
O23 Nb20 O104 Nb21 176.5(2) . . . .
O27 Nb10 O26 Cu5 -24.5(5) . . . .
O27 Nb12 O29 Nb11 179.5(2) . . . .
O27 Nb12 O31 Nb13 178.4(2) . . . .
O28 Nb10 O26 Cu5 67.5(4) . . . .
O29 Nb12 O27 Nb10 131.6(3) . . . .
O29 Nb12 O31 Nb13 -73.8(3) . . . .
O30 Nb12 O27 Nb10 -40.1(3) . . . .
O30 Nb12 O29 Nb11 -21.5(6) . . . .
O30 Nb12 O31 Nb13 82.8(2) . . . .
O31 Nb12 O27 Nb10 -130.3(3) . . . .
O31 Nb12 O29 Nb11 74.4(2) . . . .
O39 Nb17 O43 Nb11 -75.5(2) . . . .
O39 Nb17 O45 Nb1 139.3(3) . . . .
O40 Nb17 O39 Nb15 -83.7(2) . . . .
O40 Nb17 O43 Nb11 22.9(6) . . . .
O40 Nb17 O45 Nb1 49.0(4) . . . .
O42 Nb12 O29 Nb11 -5.1(2) . . . .
O42 Nb12 O31 Nb13 5.7(2) . . . .
O42 Nb17 O39 Nb15 -6.1(2) . . . .
O42 Nb17 O43 Nb11 5.3(2) . . . .
O43 Nb17 O39 Nb15 74.2(2) . . . .
O43 Nb17 O45 Nb1 -121.4(3) . . . .
O45 Nb17 O39 Nb15 -179.6(2) . . . .
O45 Nb17 O43 Nb11 177.2(2) . . . .
O48 Nb19 O52 Nb23 -177.7(2) . . . .
O48 Nb19 O61 Nb21 -177.4(2) . . . .
O51 Nb19 O48 Nb1 -35.7(3) . . . .
O51 Nb19 O52 Nb23 84.1(2) . . . .
O51 Nb19 O61 Nb21 -20.4(5) . . . .
O51 Nb22 O57 Nb24 24.6(5) . . . .
O52 Nb19 O48 Nb1 -127.0(3) . . . .
O52 Nb19 O61 Nb21 77.1(2) . . . .
O53 Nb22 O57 Nb24 -175.7(2) . . . .
O54 Nb22 O57 Nb24 -70.8(2) . . . .
O59 Nb19 O52 Nb23 6.8(2) . . . .
O59 Nb19 O61 Nb21 -4.07(19) . . . .
O59 Nb20 O23 Nb2 2.9(12) . . . .
O59 Nb20 O62 Nb24 -5.7(2) . . . .
O59 Nb20 O104 Nb21 5.36(19) . . . .
O59 Nb22 O57 Nb24 6.82(19) . . . .
O60 Nb20 O23 Nb2 51.4(3) . . . .
O60 Nb20 O62 Nb24 -83.1(2) . . . .
O60 Nb20 O104 Nb21 28.5(5) . . . .
O60 Nb22 O57 Nb24 81.5(2) . . . .
O61 Nb19 O48 Nb1 135.6(3) . . . .
O61 Nb19 O52 Nb23 -73.3(2) . . . .
O62 Nb20 O23 Nb2 144.1(3) . . . .
O62 Nb20 O104 Nb21 -76.0(2) . . . .
O98 Nb12 O27 Nb10 38.0(4) . . . .
O98 Nb12 O29 Nb11 -81.5(2) . . . .
O98 Nb12 O31 Nb13 27.2(6) . . . .
O98 Nb17 O39 Nb15 -30.7(6) . . . .
O98 Nb17 O43 Nb11 81.7(2) . . . .
O98 Nb17 O45 Nb1 -28.7(4) . . . .
O104 Nb20 O23 Nb2 -116.7(3) . . . .
O104 Nb20 O62 Nb24 75.0(2) . . . .
O105 Nb19 O48 Nb1 43.1(3) . . . .
O105 Nb19 O52 Nb23 27.2(5) . . . .
O105 Nb19 O61 Nb21 -79.4(2) . . . .
O105 Nb20 O23 Nb2 -26.1(3) . . . .
O105 Nb20 O62 Nb24 -25.3(6) . . . .
O105 Nb20 O104 Nb21 81.6(2) . . . .
N2 C11 C12 N1 -52.7(10) . . . .
N3 C13 C14 N4 -50.3(9) . . . .
N6 C15 C16 N5 -49.8(9) . . . .
N8 C17 C18 N7 51.5(13) . . . .
N9 C21 C22 N10 51.3(10) . . . .
N12 C1 C2 N11 -33(2) . . . .
N13 C5 C6 N14 -54.0(9) . . . .
N15 C3 C4 N16 -53.8(9) . . . .
N17 C9 C10 N18 61.7(11) . . . .
N20 C7 C8 N19 -154.9(9) . . . .
N21 C19 C20 N22 -65.1(14) . . . .
